data_4109588
loop_
_publ_author_name
'Eric J. Schelter'
'Ferdi Karadas'
'Carolina Avendano'
'Andrey V. Prosvirin'
'Wolfgang Wernsdorfer'
'Kim R. Dunbar'

_publ_contact_author_address
;Department of Chemistry, Texas A&M University
P.O. Box 30012 
College Station, TX 77842-3012 (USA)
;
_publ_contact_author_email dunbar@mail.chem.tamu.edu
_publ_contact_author_name 'Kim R. Dunbar'
_publ_section_title
;
 A Family of Mixed-Metal Cyanide Cubes with Alternating Octahedral and
 Tetrahedral Corners Exhibiting a Variety of Magnetic Behaviors Including
 Single Molecule Magnetism
;
_journal_name_full 'Journal of the American Chemical Society'
_journal_page_first 8139
_journal_page_last 8149
_journal_paper_doi 10.1021/ja0683281
_journal_volume 129
_journal_year 2007
_chemical_formula_moiety 'C178.5 H167 N12 Cl3.5 O P12 Fe4 Re4 7.5(C2 H3 N) 0.5(C H3 O)'
_chemical_formula_sum 'C194.5 H192 Cl3.5 Fe4 N19.5 O1.5 P12 Re4'
_chemical_formula_weight 4290.59
_chemical_name_systematic
; 
 ? 
;
_space_group_IT_number 15
_symmetry_cell_setting monoclinic
_symmetry_space_group_name_Hall '-C 2yc'
_symmetry_space_group_name_H-M 'C 1 2/c 1'
_atom_sites_solution_hydrogens geom
_atom_sites_solution_primary direct
_atom_sites_solution_secondary difmap
_audit_creation_method SHELXL-97
_cell_angle_alpha 90.00
_cell_angle_beta 106.44(3)
_cell_angle_gamma 90.00
_cell_formula_units_Z 8
_cell_length_a 67.243(13)
_cell_length_b 18.813(4)
_cell_length_c 32.616(7)
_cell_measurement_temperature 100(2)
_cell_measurement_theta_max 27.074
_cell_measurement_theta_min 2.200
_cell_volume 39574(15)
_computing_structure_refinement 'SHELXL-97 (Sheldrick, 1997)'
_computing_structure_solution 'SHELXS-97 (Sheldrick, 1990)'
_diffrn_ambient_temperature 100(2)
_diffrn_measured_fraction_theta_full 1.000
_diffrn_measured_fraction_theta_max 1.000
_diffrn_radiation_monochromator graphite
_diffrn_radiation_source 'fine-focus sealed tube'
_diffrn_radiation_type MoK\a
_diffrn_radiation_wavelength 0.71073
_diffrn_reflns_av_R_equivalents 0.0782
_diffrn_reflns_av_sigmaI/netI 0.0724
_diffrn_reflns_limit_h_max 76
_diffrn_reflns_limit_h_min -79
_diffrn_reflns_limit_k_max 21
_diffrn_reflns_limit_k_min -22
_diffrn_reflns_limit_l_max 38
_diffrn_reflns_limit_l_min -38
_diffrn_reflns_number 142114
_diffrn_reflns_theta_full 24.71
_diffrn_reflns_theta_max 24.71
_diffrn_reflns_theta_min 1.44
_exptl_absorpt_coefficient_mu 2.920
_exptl_absorpt_correction_T_max 0.6475
_exptl_absorpt_correction_T_min 0.2855
_exptl_absorpt_correction_type empirical
_exptl_crystal_colour blue
_exptl_crystal_density_diffrn 1.440
_exptl_crystal_description plate
_exptl_crystal_F_000 17208
_exptl_crystal_size_max 0.57
_exptl_crystal_size_mid 0.27
_exptl_crystal_size_min 0.16
_refine_diff_density_max 2.390
_refine_diff_density_min -1.603
_refine_diff_density_rms 0.174
_refine_ls_extinction_method none
_refine_ls_goodness_of_fit_ref 1.168
_refine_ls_hydrogen_treatment mixed
_refine_ls_matrix_type full
_refine_ls_number_parameters 2072
_refine_ls_number_reflns 33746
_refine_ls_number_restraints 46
_refine_ls_restrained_S_all 1.183
_refine_ls_R_factor_all 0.1053
_refine_ls_R_factor_gt 0.0800
_refine_ls_shift/su_max 8.120
_refine_ls_shift/su_mean 0.013
_refine_ls_structure_factor_coef Fsqd
_refine_ls_weighting_details 'calc w=1/[\s^2^(Fo^2^)+(0.0539P)^2^+1116.2213P] where P=(Fo^2^+2Fc^2^)/3'
_refine_ls_weighting_scheme calc
_refine_ls_wR_factor_gt 0.1867
_refine_ls_wR_factor_ref 0.1972
_reflns_number_gt 25543
_reflns_number_total 33746
_reflns_threshold_expression >2sigma(I)
_cod_data_source_file ja0683281si20061120_101513_3.cif
_cod_data_source_block d:\ejs\struct~1\ejs58_~1\010803\c2c
_cod_original_cell_volume 39574(14)
_cod_original_sg_symbol_H-M 'C 2/c'
_cod_original_formula_sum 'C194.50 H192 Cl3.50 Fe4 N19.50 O1.50 P12 Re4'
_cod_database_code 4109588

loop_
_symmetry_equiv_pos_as_xyz
'x, y, z'
'-x, y, -z+1/2'
'x+1/2, y+1/2, z'
'-x+1/2, y+1/2, -z+1/2'
'-x, -y, -z'
'x, -y, z-1/2'
'-x+1/2, -y+1/2, -z'
'x+1/2, -y+1/2, z-1/2'

loop_
_atom_site_label
_atom_site_type_symbol
_atom_site_fract_x
_atom_site_fract_y
_atom_site_fract_z
_atom_site_U_iso_or_equiv
_atom_site_adp_type
_atom_site_occupancy
_atom_site_symmetry_multiplicity
_atom_site_calc_flag
_atom_site_refinement_flags
_atom_site_disorder_assembly
_atom_site_disorder_group
Re1 Re 0.091307(7) 0.02172(2) 0.139689(14) 0.03013(12) Uani 1 1 d . B .
Re2 Re 0.192793(8) -0.19576(3) 0.202687(15) 0.03469(13) Uani 1 1 d . . .
Re3 Re 0.088679(8) -0.37925(3) 0.081654(15) 0.03696(14) Uani 1 1 d . . .
Re4 Re 0.108651(8) -0.25297(3) 0.323563(16) 0.03942(14) Uani 1 1 d . . .
Fe2 Fe 0.06121(3) -0.21095(9) 0.17405(5) 0.0357(4) Uani 1 1 d . . .
Fe3 Fe 0.14696(3) -0.05481(11) 0.27222(6) 0.0453(5) Uani 1 1 d . . .
Fe4 Fe 0.13035(3) -0.15832(10) 0.07500(6) 0.0455(5) Uani 1 1 d . . .
P1 P 0.10851(5) 0.12496(16) 0.12230(9) 0.0312(7) Uani 1 1 d . . .
P10 P 0.09174(5) -0.17192(18) 0.35908(10) 0.0374(7) Uani 1 1 d . . .
P6 P 0.22039(5) -0.21145(18) 0.26769(10) 0.0377(7) Uani 1 1 d . . .
P2 P 0.06412(5) 0.04094(16) 0.07428(9) 0.0306(7) Uani 1 1 d . B .
P4 P 0.21173(5) -0.09550(18) 0.18848(10) 0.0369(7) Uani 1 1 d . . .
P3 P 0.07191(5) 0.10360(17) 0.16984(9) 0.0346(7) Uani 1 1 d . . .
P5 P 0.21308(5) -0.26719(18) 0.16845(10) 0.0389(8) Uani 1 1 d . . .
P12 P 0.13441(5) -0.27203(19) 0.39033(10) 0.0423(8) Uani 1 1 d . . .
P8 P 0.07105(5) -0.48338(17) 0.09458(10) 0.0395(8) Uani 1 1 d . . .
P9 P 0.06134(6) -0.36903(18) 0.01661(10) 0.0440(8) Uani 1 1 d . . .
P7 P 0.10629(5) -0.45407(17) 0.04323(10) 0.0394(8) Uani 1 1 d . . .
Cl3 Cl 0.16228(7) 0.0263(2) 0.32046(13) 0.0686(10) Uiso 1 1 d . . .
Cl4 Cl 0.13529(7) -0.1302(2) 0.01245(13) 0.0698(11) Uiso 1 1 d . . .
P11 P 0.08910(6) -0.3442(2) 0.34610(12) 0.0524(9) Uani 1 1 d . . .
Cl2 Cl 0.02754(6) -0.2141(2) 0.16681(12) 0.0637(10) Uiso 1 1 d . . .
C6 C 0.16952(19) -0.1887(6) 0.1471(4) 0.036(3) Uani 1 1 d . . .
C3 C 0.1087(2) -0.0434(7) 0.1137(4) 0.038(3) Uani 1 1 d . . .
C2 C 0.11233(18) 0.0025(6) 0.1958(4) 0.031(3) Uani 1 1 d . . .
C5 C 0.17567(18) -0.1318(7) 0.2290(4) 0.038(3) Uani 1 1 d . . .
C8 C 0.1028(2) -0.2896(6) 0.0711(4) 0.040(3) Uani 1 1 d . . .
C12 C 0.08785(19) -0.2348(7) 0.2657(4) 0.040(3) Uani 1 1 d . . .
N2 N 0.12397(17) -0.0136(6) 0.2285(3) 0.044(3) Uani 1 1 d . B .
C9 C 0.1121(2) -0.3899(7) 0.1366(4) 0.041(3) Uani 1 1 d . . .
C102 C 0.1320(2) 0.1748(8) 0.0691(4) 0.049(3) Uani 1 1 d . . .
H102 H 0.1356 0.2131 0.0887 0.058 Uiso 1 1 calc R . .
C1 C 0.07743(18) -0.0676(6) 0.1519(4) 0.032(3) Uani 1 1 d . . .
N7 N 0.06935(17) -0.2811(5) 0.1399(3) 0.043(3) Uani 1 1 d . . .
N3 N 0.11886(16) -0.0812(5) 0.1003(3) 0.039(2) Uani 1 1 d . B .
N12 N 0.07756(17) -0.2245(6) 0.2320(3) 0.041(2) Uani 1 1 d . . .
N1 N 0.07063(16) -0.1210(6) 0.1581(3) 0.040(2) Uani 1 1 d . B .
C104 C 0.1358(2) 0.1167(8) 0.0077(4) 0.047(3) Uani 1 1 d . . .
H104 H 0.1417 0.1150 -0.0154 0.057 Uiso 1 1 calc R . .
C143 C 0.20073(19) -0.0481(7) 0.1379(4) 0.037(3) Uani 1 1 d . . .
C113 C 0.06519(19) -0.0098(6) 0.0269(4) 0.035(3) Uani 1 1 d . . .
C185 C 0.08178(19) -0.5292(7) 0.1464(4) 0.041(3) Uani 1 1 d . . .
C32 C 0.23841(18) -0.1206(7) 0.1884(4) 0.041(3) Uani 1 1 d . . .
H32A H 0.2382 -0.1316 0.1586 0.050 Uiso 1 1 calc R . .
H32B H 0.2475 -0.0786 0.1974 0.050 Uiso 1 1 calc R . .
C4 C 0.1767(2) -0.2792(7) 0.2185(4) 0.042(3) Uani 1 1 d . . .
C7 C 0.0752(2) -0.3171(6) 0.1166(4) 0.040(3) Uani 1 1 d . . .
C211 C 0.1037(2) 0.0252(8) 0.3179(4) 0.056(4) Uani 1 1 d . . .
H211 H 0.1041 0.0459 0.2916 0.067 Uiso 1 1 calc R . .
C10 C 0.1217(2) -0.3229(9) 0.2911(5) 0.057(4) Uani 1 1 d . . .
C209 C 0.09795(19) -0.0762(7) 0.3591(4) 0.039(3) Uani 1 1 d . . .
N8 N 0.11139(18) -0.2370(6) 0.0685(3) 0.047(3) Uani 1 1 d . . .
C142 C 0.2234(2) 0.0453(8) 0.2115(4) 0.047(3) Uani 1 1 d . . .
H142 H 0.2272 0.0460 0.1856 0.057 Uiso 1 1 calc R . .
C118 C 0.0612(2) 0.0186(7) -0.0136(4) 0.042(3) Uani 1 1 d . . .
H118 H 0.0576 0.0674 -0.0180 0.051 Uiso 1 1 calc R . .
C138 C 0.21040(19) -0.0168(7) 0.2612(4) 0.040(3) Uani 1 1 d . . .
H138 H 0.2052 -0.0592 0.2701 0.048 Uiso 1 1 calc R . .
C22 C 0.09195(18) 0.2043(6) 0.1134(4) 0.036(3) Uani 1 1 d . B .
H22A H 0.0940 0.2290 0.1411 0.043 Uiso 1 1 calc R . .
H22B H 0.0966 0.2369 0.0942 0.043 Uiso 1 1 calc R . .
N6 N 0.15547(18) -0.1847(6) 0.1172(3) 0.048(3) Uani 1 1 d . . .
C106 C 0.11364(18) 0.0679(6) 0.0460(3) 0.033(3) Uani 1 1 d . . .
H106 H 0.1044 0.0318 0.0495 0.040 Uiso 1 1 calc R . .
C173 C 0.1255(2) -0.4122(7) 0.0205(4) 0.048(3) Uani 1 1 d . . .
C34 C 0.24524(19) -0.1768(7) 0.2620(4) 0.040(3) Uani 1 1 d . . .
H34A H 0.2463 -0.1259 0.2701 0.048 Uiso 1 1 calc R . .
H34B H 0.2567 -0.2021 0.2826 0.048 Uiso 1 1 calc R . .
C107 C 0.13235(19) 0.1532(6) 0.1610(3) 0.033(3) Uani 1 1 d . . .
C24 C 0.05812(19) 0.1708(7) 0.1298(4) 0.044(3) Uani 1 1 d . B .
H24A H 0.0439 0.1530 0.1160 0.052 Uiso 1 1 calc R . .
H24B H 0.0567 0.2150 0.1452 0.052 Uiso 1 1 calc R . .
N11 N 0.13633(17) -0.1350(6) 0.2965(3) 0.041(3) Uani 1 1 d . . .
C161 C 0.2272(2) -0.3006(7) 0.2917(4) 0.045(3) Uani 1 1 d . . .
C30 C 0.2718(2) -0.1787(8) 0.2228(4) 0.053(4) Uani 1 1 d . . .
H30A H 0.2745 -0.1767 0.1948 0.079 Uiso 1 1 calc R . .
H30B H 0.2787 -0.2205 0.2385 0.079 Uiso 1 1 calc R . .
H30C H 0.2772 -0.1356 0.2390 0.079 Uiso 1 1 calc R . .
C137 C 0.21601(17) -0.0164(7) 0.2245(4) 0.036(3) Uani 1 1 d . . .
C133 C 0.1158(2) 0.1988(7) 0.2696(4) 0.052(4) Uani 1 1 d . B .
H133 H 0.1304 0.1969 0.2813 0.063 Uiso 1 1 calc R . .
N5 N 0.16516(16) -0.0960(6) 0.2426(3) 0.043(3) Uani 1 1 d . . .
C108 C 0.14729(18) 0.1009(6) 0.1769(4) 0.036(3) Uani 1 1 d . . .
H108 H 0.1446 0.0535 0.1667 0.043 Uiso 1 1 calc R . .
C21 C 0.06844(19) 0.1899(6) 0.0939(4) 0.034(3) Uani 1 1 d . . .
C215 C 0.06304(19) -0.1636(7) 0.3419(4) 0.043(3) Uani 1 1 d . . .
C148 C 0.2119(2) -0.0312(7) 0.1091(4) 0.043(3) Uani 1 1 d . . .
H148 H 0.2262 -0.0430 0.1150 0.051 Uiso 1 1 calc R . .
C42 C 0.0876(2) -0.4999(7) -0.0017(4) 0.045(3) Uani 1 1 d . . .
H42A H 0.0848 -0.4689 -0.0272 0.054 Uiso 1 1 calc R . .
H42B H 0.0942 -0.5439 -0.0083 0.054 Uiso 1 1 calc R . .
C190 C 0.0875(2) -0.5996(6) 0.1516(4) 0.043(3) Uani 1 1 d . . .
H190 H 0.0861 -0.6286 0.1271 0.052 Uiso 1 1 calc R . .
C53 C 0.0836(2) -0.3206(7) 0.3971(4) 0.052(4) Uani 1 1 d . . .
H53A H 0.0702 -0.2951 0.3904 0.062 Uiso 1 1 calc R . .
H53B H 0.0821 -0.3651 0.4122 0.062 Uiso 1 1 calc R . .
C144 C 0.1802(2) -0.0277(6) 0.1288(4) 0.039(3) Uani 1 1 d . . .
H144 H 0.1728 -0.0374 0.1490 0.047 Uiso 1 1 calc R . .
C210 C 0.09878(19) -0.0458(6) 0.3205(4) 0.035(3) Uani 1 1 d . . .
H210 H 0.0959 -0.0745 0.2956 0.043 Uiso 1 1 calc R . .
C43 C 0.0697(2) -0.5509(6) 0.0522(4) 0.046(3) Uani 1 1 d . . .
H43A H 0.0827 -0.5792 0.0602 0.055 Uiso 1 1 calc R . .
H43B H 0.0581 -0.5838 0.0514 0.055 Uiso 1 1 calc R . .
C115 C 0.0712(2) -0.1224(7) -0.0018(4) 0.047(3) Uani 1 1 d . . .
H115 H 0.0746 -0.1714 0.0026 0.056 Uiso 1 1 calc R . .
C101 C 0.11832(18) 0.1242(6) 0.0745(3) 0.033(3) Uani 1 1 d . . .
C44 C 0.0510(2) -0.4571(7) -0.0035(4) 0.050(3) Uani 1 1 d . . .
H44A H 0.0395 -0.4687 0.0088 0.060 Uiso 1 1 calc R . .
H44B H 0.0450 -0.4539 -0.0348 0.060 Uiso 1 1 calc R . .
C114 C 0.0701(2) -0.0801(7) 0.0320(4) 0.043(3) Uani 1 1 d . . .
H114 H 0.0727 -0.1006 0.0596 0.051 Uiso 1 1 calc R . .
C189 C 0.0952(2) -0.6284(7) 0.1914(4) 0.052(4) Uani 1 1 d . . .
H189 H 0.0989 -0.6772 0.1947 0.062 Uiso 1 1 calc R . .
C112 C 0.1371(2) 0.2226(6) 0.1764(4) 0.040(3) Uani 1 1 d . . .
H112 H 0.1272 0.2593 0.1660 0.048 Uiso 1 1 calc R . .
C197 C 0.0377(2) -0.3195(7) 0.0172(4) 0.051(4) Uani 1 1 d . . .
C31 C 0.24839(19) -0.1837(7) 0.2166(4) 0.044(3) Uani 1 1 d . . .
C33 C 0.24111(19) -0.2568(7) 0.1961(4) 0.043(3) Uani 1 1 d . . .
H33A H 0.2450 -0.2934 0.2187 0.052 Uiso 1 1 calc R . .
H33B H 0.2489 -0.2672 0.1752 0.052 Uiso 1 1 calc R . .
C164 C 0.2348(2) -0.4305(9) 0.3337(5) 0.059(4) Uani 1 1 d . . .
H164 H 0.2370 -0.4741 0.3490 0.071 Uiso 1 1 calc R . .
C52 C 0.0979(2) -0.1934(7) 0.4166(4) 0.045(3) Uani 1 1 d . . .
H52A H 0.1108 -0.1686 0.4318 0.054 Uiso 1 1 calc R . .
H52B H 0.0867 -0.1743 0.4277 0.054 Uiso 1 1 calc R . .
C119 C 0.03656(18) 0.0262(7) 0.0725(4) 0.040(3) Uani 1 1 d . . .
C179 C 0.1228(2) -0.5308(6) 0.0698(4) 0.047(3) Uani 1 1 d . . .
C227 C 0.0988(3) -0.4355(8) 0.3561(5) 0.073(5) Uani 1 1 d . . .
C139 C 0.21220(19) 0.0449(7) 0.2863(4) 0.045(3) Uani 1 1 d . . .
H139 H 0.2082 0.0443 0.3119 0.054 Uiso 1 1 calc R . .
C147 C 0.2016(2) 0.0036(8) 0.0714(4) 0.059(4) Uani 1 1 d . . .
H147 H 0.2090 0.0147 0.0515 0.071 Uiso 1 1 calc R . .
C214 C 0.1020(2) -0.0346(7) 0.3953(4) 0.049(3) Uani 1 1 d . . .
H214 H 0.1013 -0.0549 0.4215 0.059 Uiso 1 1 calc R . .
C23 C 0.06407(19) 0.1343(6) 0.0575(4) 0.036(3) Uani 1 1 d . B .
H23A H 0.0746 0.1400 0.0418 0.043 Uiso 1 1 calc R . .
H23B H 0.0504 0.1450 0.0372 0.043 Uiso 1 1 calc R . .
C203 C 0.0656(3) -0.3272(8) -0.0318(4) 0.058(4) Uani 1 1 d . . .
C150 C 0.1993(2) -0.2025(7) 0.0870(4) 0.048(3) Uani 1 1 d . . .
H150 H 0.1911 -0.1728 0.0993 0.058 Uiso 1 1 calc R . .
C120 C 0.0314(2) -0.0237(7) 0.0971(5) 0.050(3) Uani 1 1 d . . .
H120 H 0.0420 -0.0502 0.1163 0.060 Uiso 1 1 calc R . .
C181 C 0.1396(2) -0.5984(8) 0.1324(5) 0.064(4) Uani 1 1 d . . .
H181 H 0.1419 -0.6077 0.1620 0.076 Uiso 1 1 calc R . .
C145 C 0.1703(2) 0.0064(7) 0.0911(4) 0.046(3) Uani 1 1 d . . .
H145 H 0.1561 0.0187 0.0852 0.056 Uiso 1 1 calc R . .
C141 C 0.2253(2) 0.1056(8) 0.2357(4) 0.049(3) Uani 1 1 d . . .
H141 H 0.2304 0.1480 0.2264 0.059 Uiso 1 1 calc R . .
C40 C 0.0567(2) -0.5792(7) -0.0247(5) 0.057(4) Uani 1 1 d . . .
H40A H 0.0543 -0.5623 -0.0541 0.085 Uiso 1 1 calc R . .
H40B H 0.0435 -0.5930 -0.0199 0.085 Uiso 1 1 calc R . .
H40C H 0.0660 -0.6205 -0.0201 0.085 Uiso 1 1 calc R . .
C54 C 0.1226(2) -0.3030(7) 0.4321(4) 0.050(3) Uani 1 1 d . . .
H54A H 0.1219 -0.3556 0.4313 0.059 Uiso 1 1 calc R . .
H54B H 0.1318 -0.2891 0.4604 0.059 Uiso 1 1 calc R . .
C191 C 0.0436(2) -0.4777(7) 0.0956(4) 0.047(3) Uani 1 1 d . . .
C110 C 0.1695(2) 0.1866(8) 0.2215(5) 0.060(4) Uani 1 1 d . . .
H110 H 0.1821 0.1981 0.2426 0.072 Uiso 1 1 calc R . .
C196 C 0.0323(3) -0.5419(9) 0.0950(6) 0.086(6) Uani 1 1 d . . .
H196 H 0.0384 -0.5865 0.0925 0.103 Uiso 1 1 calc R . .
C111 C 0.1553(2) 0.2394(7) 0.2059(4) 0.052(4) Uani 1 1 d . . .
H111 H 0.1582 0.2870 0.2154 0.062 Uiso 1 1 calc R . .
C109 C 0.1660(2) 0.1159(8) 0.2073(4) 0.052(3) Uani 1 1 d . . .
H109 H 0.1761 0.0799 0.2179 0.062 Uiso 1 1 calc R . .
C121 C 0.0108(2) -0.0377(7) 0.0953(5) 0.052(4) Uani 1 1 d . . .
H121 H 0.0073 -0.0809 0.1067 0.062 Uiso 1 1 calc R A 1
C132 C 0.1061(2) 0.1572(7) 0.2341(4) 0.042(3) Uani 1 1 d . . .
H132 H 0.1141 0.1263 0.2222 0.050 Uiso 1 1 calc R B .
C140 C 0.2198(2) 0.1054(7) 0.2735(4) 0.048(3) Uani 1 1 d . . .
H140 H 0.2213 0.1472 0.2904 0.058 Uiso 1 1 calc R . .
C103 C 0.1405(2) 0.1711(8) 0.0356(4) 0.050(3) Uani 1 1 d . . .
H103 H 0.1499 0.2070 0.0321 0.060 Uiso 1 1 calc R . .
C146 C 0.1811(2) 0.0227(8) 0.0619(4) 0.056(4) Uani 1 1 d . . .
H146 H 0.1744 0.0464 0.0359 0.068 Uiso 1 1 calc R . .
C163 C 0.2204(2) -0.4276(8) 0.2940(5) 0.058(4) Uani 1 1 d . . .
H163 H 0.2134 -0.4692 0.2809 0.069 Uiso 1 1 calc R . .
C233 C 0.1546(2) -0.3378(8) 0.3903(4) 0.054(4) Uani 1 1 d . . .
C184 C 0.1334(2) -0.5685(7) 0.0466(5) 0.058(4) Uani 1 1 d . . .
H184 H 0.1318 -0.5576 0.0173 0.069 Uiso 1 1 calc R . .
C165 C 0.2458(2) -0.3728(10) 0.3515(4) 0.059(4) Uani 1 1 d . . .
H165 H 0.2562 -0.3769 0.3780 0.071 Uiso 1 1 calc R . .
C154 C 0.2233(3) -0.2984(11) 0.0936(5) 0.089(6) Uani 1 1 d . . .
H154 H 0.2320 -0.3337 0.1104 0.107 Uiso 1 1 calc R . .
C41 C 0.0667(2) -0.5199(7) 0.0065(4) 0.049(3) Uani 1 1 d . . .
C25B C 0.0535(4) 0.0592(13) 0.1946(8) 0.022(5) Uiso 0.50 1 d P B 1
C149 C 0.2120(2) -0.2530(7) 0.1122(4) 0.045(3) Uani 1 1 d . . .
C131 C 0.0850(2) 0.1604(6) 0.2161(4) 0.037(3) Uani 1 1 d . B .
C234 C 0.1658(2) -0.3266(8) 0.3606(5) 0.054(4) Uani 1 1 d . . .
H234 H 0.1626 -0.2869 0.3418 0.065 Uiso 1 1 calc R . .
C216 C 0.0511(2) -0.1958(9) 0.3055(4) 0.062(4) Uani 1 1 d . . .
H216 H 0.0574 -0.2260 0.2895 0.074 Uiso 1 1 calc R . .
C239 C 0.15143(18) -0.1988(8) 0.4172(4) 0.041(3) Uani 1 1 d . . .
C182 C 0.1497(2) -0.6380(8) 0.1091(6) 0.062(4) Uani 1 1 d . . .
H182 H 0.1587 -0.6756 0.1222 0.074 Uiso 1 1 calc R . .
C51 C 0.1005(2) -0.2738(7) 0.4278(4) 0.042(3) Uani 1 1 d . . .
C166 C 0.2420(2) -0.3079(8) 0.3311(4) 0.051(4) Uani 1 1 d . . .
H166 H 0.2497 -0.2675 0.3442 0.062 Uiso 1 1 calc R . .
C217 C 0.0296(2) -0.1848(10) 0.2914(5) 0.070(5) Uani 1 1 d . . .
H217 H 0.0216 -0.2068 0.2658 0.085 Uiso 1 1 calc R . .
C218 C 0.0202(2) -0.1436(9) 0.3137(5) 0.062(4) Uani 1 1 d . . .
H218 H 0.0056 -0.1370 0.3047 0.074 Uiso 1 1 calc R . .
C20 C 0.0578(2) 0.2576(7) 0.0734(4) 0.047(3) Uani 1 1 d . B .
H20A H 0.0626 0.2698 0.0487 0.071 Uiso 1 1 calc R . .
H20B H 0.0610 0.2964 0.0943 0.071 Uiso 1 1 calc R . .
H20C H 0.0427 0.2500 0.0641 0.071 Uiso 1 1 calc R . .
C192 C 0.0345(3) -0.4171(7) 0.1017(6) 0.072(5) Uani 1 1 d . . .
H192 H 0.0420 -0.3741 0.1034 0.086 Uiso 1 1 calc R . .
C238 C 0.1599(3) -0.3948(9) 0.4173(5) 0.075(5) Uani 1 1 d . . .
H238 H 0.1529 -0.4025 0.4384 0.090 Uiso 1 1 calc R . .
C134 C 0.1042(3) 0.2424(7) 0.2876(5) 0.058(4) Uani 1 1 d . . .
H134 H 0.1107 0.2706 0.3119 0.070 Uiso 1 1 calc R B .
C26B C 0.0331(4) 0.0860(13) 0.1870(8) 0.033(5) Uiso 0.50 1 d P B 1
H26B H 0.0290 0.1275 0.1701 0.039 Uiso 0.50 1 calc PR B 1
C186 C 0.0844(2) -0.4869(7) 0.1817(4) 0.051(3) Uani 1 1 d . . .
H186 H 0.0806 -0.4382 0.1781 0.062 Uiso 1 1 calc R . .
C105 C 0.12255(19) 0.0639(7) 0.0119(4) 0.038(3) Uani 1 1 d . . .
H105 H 0.1194 0.0254 -0.0077 0.046 Uiso 1 1 calc R . .
C219 C 0.0323(3) -0.1110(11) 0.3497(6) 0.084(6) Uani 1 1 d . . .
H219 H 0.0260 -0.0805 0.3656 0.100 Uiso 1 1 calc R . .
C187 C 0.0924(3) -0.5139(8) 0.2227(4) 0.060(4) Uani 1 1 d . . .
H187 H 0.0945 -0.4840 0.2470 0.072 Uiso 1 1 calc R . .
C180 C 0.1259(2) -0.5446(7) 0.1125(5) 0.053(4) Uani 1 1 d . . .
H180 H 0.1188 -0.5176 0.1285 0.063 Uiso 1 1 calc R . .
C162 C 0.2165(2) -0.3615(7) 0.2735(4) 0.048(3) Uani 1 1 d . . .
H162 H 0.2063 -0.3581 0.2467 0.058 Uiso 1 1 calc R . .
C188 C 0.0974(3) -0.5853(8) 0.2274(4) 0.061(4) Uani 1 1 d . . .
H188 H 0.1024 -0.6052 0.2552 0.073 Uiso 1 1 calc R . .
C194 C 0.0036(3) -0.4743(11) 0.1033(7) 0.090(6) Uani 1 1 d . . .
H194 H -0.0102 -0.4722 0.1055 0.108 Uiso 1 1 calc R . .
C221 C 0.0639(3) -0.3667(10) 0.3096(5) 0.077(5) Uani 1 1 d . . .
C167 C 0.21805(19) -0.1665(7) 0.3163(4) 0.041(3) Uani 1 1 d . . .
C155 C 0.2086(2) -0.3634(7) 0.1660(4) 0.042(3) Uani 1 1 d . . .
C116 C 0.0675(2) -0.0932(8) -0.0415(4) 0.050(3) Uani 1 1 d . . .
H116 H 0.0685 -0.1214 -0.0650 0.060 Uiso 1 1 calc R . .
C168 C 0.1996(2) -0.1754(7) 0.3260(4) 0.047(3) Uani 1 1 d . . .
H168 H 0.1890 -0.2040 0.3081 0.056 Uiso 1 1 calc R . .
C204 C 0.0854(3) -0.3033(7) -0.0311(4) 0.055(4) Uani 1 1 d . . .
H204 H 0.0966 -0.3090 -0.0060 0.066 Uiso 1 1 calc R . .
C156 C 0.1885(2) -0.3871(8) 0.1507(4) 0.053(4) Uani 1 1 d . . .
H156 H 0.1777 -0.3528 0.1423 0.064 Uiso 1 1 calc R . .
C174 C 0.1403(2) -0.3700(7) 0.0488(4) 0.046(3) Uani 1 1 d . . .
H174 H 0.1398 -0.3645 0.0774 0.055 Uiso 1 1 calc R . .
C172 C 0.2335(2) -0.1285(9) 0.3436(4) 0.058(4) Uani 1 1 d . . .
H172 H 0.2467 -0.1250 0.3382 0.069 Uiso 1 1 calc R . .
C198 C 0.0409(3) -0.2512(8) 0.0364(4) 0.059(4) Uani 1 1 d . . .
H198 H 0.0545 -0.2335 0.0485 0.071 Uiso 1 1 calc R . .
C152 C 0.2096(3) -0.2366(9) 0.0267(6) 0.070(4) Uiso 1 1 d . . .
H152 H 0.2094 -0.2294 -0.0022 0.084 Uiso 1 1 calc R . .
C117 C 0.0623(2) -0.0218(8) -0.0472(4) 0.053(4) Uani 1 1 d . . .
H117 H 0.0595 -0.0012 -0.0749 0.063 Uiso 1 1 calc R . .
C244 C 0.1684(2) -0.2132(8) 0.4520(4) 0.050(4) Uani 1 1 d . . .
H244 H 0.1713 -0.2603 0.4625 0.060 Uiso 1 1 calc R . .
C199 C 0.0241(3) -0.2115(9) 0.0371(5) 0.073(5) Uani 1 1 d . . .
H199 H 0.0260 -0.1655 0.0496 0.087 Uiso 1 1 calc R . .
C178 C 0.1266(2) -0.4212(8) -0.0205(5) 0.057(4) Uani 1 1 d . . .
H178 H 0.1169 -0.4509 -0.0398 0.069 Uiso 1 1 calc R . .
C240 C 0.1485(2) -0.1301(8) 0.4027(4) 0.049(3) Uani 1 1 d . . .
H240 H 0.1370 -0.1199 0.3787 0.059 Uiso 1 1 calc R . .
C243 C 0.1814(2) -0.1556(11) 0.4715(4) 0.065(5) Uani 1 1 d . . .
H243 H 0.1927 -0.1640 0.4962 0.078 Uiso 1 1 calc R . .
C241 C 0.1617(2) -0.0740(9) 0.4221(4) 0.058(4) Uani 1 1 d . . .
H241 H 0.1593 -0.0265 0.4120 0.069 Uiso 1 1 calc R . .
C50 C 0.0973(2) -0.2801(9) 0.4725(4) 0.061(4) Uani 1 1 d . . .
H50A H 0.0991 -0.3297 0.4820 0.091 Uiso 1 1 calc R . .
H50B H 0.0833 -0.2642 0.4714 0.091 Uiso 1 1 calc R . .
H50C H 0.1075 -0.2503 0.4927 0.091 Uiso 1 1 calc R . .
C136 C 0.0730(3) 0.2039(7) 0.2342(4) 0.056(4) Uani 1 1 d . . .
H136 H 0.0583 0.2057 0.2226 0.067 Uiso 1 1 calc R B .
C171 C 0.2303(3) -0.0945(10) 0.3797(5) 0.080(5) Uani 1 1 d . . .
H171 H 0.2408 -0.0655 0.3976 0.096 Uiso 1 1 calc R . .
C159 C 0.2191(3) -0.4862(9) 0.1746(6) 0.078(5) Uani 1 1 d . . .
H159 H 0.2298 -0.5204 0.1835 0.094 Uiso 1 1 calc R . .
C205 C 0.0889(3) -0.2704(8) -0.0679(5) 0.074(5) Uani 1 1 d . . .
H205 H 0.1021 -0.2523 -0.0676 0.088 Uiso 1 1 calc R . .
C151 C 0.1982(2) -0.1938(8) 0.0437(4) 0.055(4) Uani 1 1 d . . .
H151 H 0.1896 -0.1583 0.0269 0.066 Uiso 1 1 calc R . .
C169 C 0.1962(2) -0.1430(10) 0.3619(5) 0.068(5) Uani 1 1 d . . .
H169 H 0.1832 -0.1480 0.3677 0.081 Uiso 1 1 calc R . .
C160 C 0.2237(2) -0.4145(9) 0.1778(5) 0.065(4) Uani 1 1 d . . .
H160 H 0.2378 -0.4001 0.1883 0.078 Uiso 1 1 calc R . .
Fe1 Fe 0.14164(4) -0.37529(16) 0.22611(7) 0.0824(8) Uani 1 1 d D . .
N4 N 0.16612(18) -0.3196(6) 0.2274(4) 0.053(3) Uani 1 1 d . C .
N9 N 0.12478(19) -0.3933(6) 0.1680(4) 0.055(3) Uani 1 1 d . C .
N10 N 0.1283(2) -0.3595(8) 0.2698(5) 0.084(5) Uani 1 1 d . C .
C183 C 0.1467(2) -0.6228(8) 0.0666(6) 0.072(5) Uani 1 1 d . . .
H183 H 0.1538 -0.6498 0.0506 0.087 Uiso 1 1 calc R . .
C200 C 0.0038(3) -0.2377(12) 0.0196(6) 0.087(7) Uani 1 1 d . . .
H200 H -0.0078 -0.2103 0.0213 0.104 Uiso 1 1 calc R . .
C30B C 0.0601(4) 0.0007(12) 0.2212(7) 0.026(5) Uiso 0.50 1 d P B 1
H30D H 0.0740 -0.0152 0.2268 0.032 Uiso 0.50 1 calc PR B 1
C202 C 0.0176(3) -0.3448(10) -0.0004(6) 0.075(5) Uani 1 1 d . . .
H202 H 0.0153 -0.3908 -0.0128 0.090 Uiso 1 1 calc R . .
C242 C 0.1781(3) -0.0911(10) 0.4558(5) 0.064(5) Uani 1 1 d . . .
H242 H 0.1876 -0.0546 0.4685 0.076 Uiso 1 1 calc R . .
C213 C 0.1070(3) 0.0352(7) 0.3940(5) 0.060(4) Uani 1 1 d . . .
H213 H 0.1099 0.0634 0.4192 0.072 Uiso 1 1 calc R . .
C220 C 0.0534(2) -0.1215(9) 0.3634(5) 0.069(5) Uani 1 1 d . . .
H220 H 0.0613 -0.0985 0.3887 0.083 Uiso 1 1 calc R . .
C175 C 0.1558(2) -0.3361(8) 0.0355(4) 0.056(4) Uani 1 1 d . . .
H175 H 0.1658 -0.3068 0.0546 0.067 Uiso 1 1 calc R . .
C195 C 0.0122(3) -0.5386(10) 0.0981(6) 0.088(6) Uani 1 1 d . . .
H195 H 0.0043 -0.5810 0.0967 0.106 Uiso 1 1 calc R . .
C201 C 0.0011(3) -0.3018(10) 0.0006(6) 0.087(6) Uani 1 1 d . . .
H201 H -0.0126 -0.3179 -0.0125 0.104 Uiso 1 1 calc R . .
C170 C 0.2116(3) -0.1043(11) 0.3885(5) 0.086(6) Uani 1 1 d . . .
H170 H 0.2095 -0.0837 0.4134 0.104 Uiso 1 1 calc R . .
C153 C 0.2217(3) -0.2915(12) 0.0497(5) 0.104(8) Uani 1 1 d . . .
H153 H 0.2287 -0.3236 0.0361 0.125 Uiso 1 1 calc R . .
C157 C 0.1832(3) -0.4585(10) 0.1470(6) 0.085(6) Uani 1 1 d . . .
H157 H 0.1691 -0.4729 0.1366 0.102 Uiso 1 1 calc R . .
C177 C 0.1422(3) -0.3866(10) -0.0339(5) 0.074(5) Uani 1 1 d . . .
H177 H 0.1428 -0.3917 -0.0625 0.089 Uiso 1 1 calc R . .
C222 C 0.0625(3) -0.3772(9) 0.2671(6) 0.081(6) Uani 1 1 d . . .
H222 H 0.0746 -0.3697 0.2579 0.098 Uiso 1 1 calc R . .
C212 C 0.1078(2) 0.0653(7) 0.3554(5) 0.061(4) Uani 1 1 d . . .
H212 H 0.1114 0.1141 0.3547 0.073 Uiso 1 1 calc R . .
C176 C 0.1564(3) -0.3459(9) -0.0058(5) 0.067(4) Uani 1 1 d . . .
H176 H 0.1670 -0.3235 -0.0150 0.081 Uiso 1 1 calc R . .
C208 C 0.0500(4) -0.3184(12) -0.0684(5) 0.100(7) Uani 1 1 d . . .
H208 H 0.0365 -0.3348 -0.0692 0.119 Uiso 1 1 calc R . .
C232 C 0.0859(4) -0.4861(10) 0.3708(6) 0.108(8) Uani 1 1 d . . .
H232 H 0.0737 -0.4698 0.3769 0.130 Uiso 1 1 calc R . .
C206 C 0.0721(4) -0.2660(10) -0.1039(5) 0.087(6) Uani 1 1 d . . .
H206 H 0.0741 -0.2477 -0.1296 0.105 Uiso 1 1 calc R . .
C13S C 0.2003(3) 0.2438(10) 0.1431(6) 0.075(5) Uiso 1 1 d . . .
C23S C 0.0359(3) -0.2321(10) 0.4298(6) 0.077(5) Uiso 1 1 d . . .
C14S C 0.1915(3) 0.1765(10) 0.1252(6) 0.093(6) Uiso 1 1 d . . .
H14A H 0.1764 0.1778 0.1198 0.139 Uiso 1 1 calc R . .
H14B H 0.1973 0.1381 0.1453 0.139 Uiso 1 1 calc R . .
H14C H 0.1948 0.1680 0.0982 0.139 Uiso 1 1 calc R . .
C29B C 0.0470(4) -0.0338(12) 0.2391(7) 0.031(5) Uiso 0.50 1 d P B 1
H29B H 0.0512 -0.0743 0.2568 0.037 Uiso 0.50 1 calc PR B 1
C158 C 0.1988(3) -0.5079(10) 0.1586(6) 0.083(6) Uani 1 1 d . . .
H158 H 0.1956 -0.5571 0.1556 0.100 Uiso 1 1 calc R . .
C235 C 0.1813(3) -0.3731(11) 0.3585(6) 0.081(5) Uani 1 1 d . . .
H235 H 0.1890 -0.3644 0.3387 0.098 Uiso 1 1 calc R . .
C236 C 0.1856(3) -0.4300(12) 0.3836(7) 0.093(6) Uani 1 1 d . . .
H236 H 0.1958 -0.4629 0.3805 0.112 Uiso 1 1 calc R . .
C24S C 0.0228(3) -0.2723(11) 0.3935(6) 0.095(6) Uiso 1 1 d . . .
H24G H 0.0223 -0.3222 0.4017 0.143 Uiso 1 1 calc R . .
H24F H 0.0286 -0.2692 0.3692 0.143 Uiso 1 1 calc R . .
H24E H 0.0088 -0.2524 0.3853 0.143 Uiso 1 1 calc R . .
N7S N 0.2072(3) 0.2972(9) 0.1569(5) 0.092(5) Uiso 1 1 d . . .
N12S N 0.0461(3) -0.2013(9) 0.4575(5) 0.094(5) Uiso 1 1 d . . .
O2A O 0.1250(3) -0.2625(10) 0.2123(6) 0.052(5) Uiso 0.50 1 d P C 1
C193 C 0.0148(3) -0.4139(10) 0.1054(7) 0.095(7) Uani 1 1 d . . .
H193 H 0.0089 -0.3694 0.1095 0.114 Uiso 1 1 calc R . .
C230 C 0.1071(6) -0.5815(11) 0.3654(7) 0.128(12) Uani 1 1 d . . .
H230 H 0.1096 -0.6313 0.3666 0.153 Uiso 1 1 calc R . .
C228 C 0.1162(3) -0.4603(9) 0.3466(6) 0.086(6) Uani 1 1 d . . .
H228 H 0.1249 -0.4290 0.3367 0.103 Uiso 1 1 calc R . .
C229 C 0.1210(4) -0.5361(13) 0.3520(6) 0.108(8) Uani 1 1 d . . .
H229 H 0.1331 -0.5547 0.3467 0.130 Uiso 1 1 calc R . .
C207 C 0.0529(4) -0.2872(12) -0.1036(6) 0.106(7) Uani 1 1 d . . .
H207 H 0.0414 -0.2802 -0.1281 0.127 Uiso 1 1 calc R . .
C27B C 0.0191(4) 0.0512(12) 0.2044(8) 0.043(6) Uiso 0.50 1 d PD B 1
H27B H 0.0051 0.0663 0.1987 0.052 Uiso 0.50 1 calc PR B 1
C237 C 0.1754(3) -0.4416(11) 0.4142(6) 0.098(7) Uani 1 1 d . . .
H237 H 0.1790 -0.4811 0.4330 0.118 Uiso 1 1 calc R . .
C226 C 0.0464(3) -0.3763(17) 0.3230(8) 0.147(12) Uani 1 1 d . . .
H226 H 0.0467 -0.3683 0.3520 0.176 Uiso 1 1 calc R . .
C23A C 0.0009(4) 0.0228(14) 0.0314(8) 0.046(6) Uiso 0.50 1 d P D 2
H23C H -0.0097 0.0386 0.0072 0.055 Uiso 0.50 1 calc PR D 2
C231 C 0.0911(6) -0.5571(12) 0.3760(7) 0.133(12) Uani 1 1 d . . .
H231 H 0.0830 -0.5885 0.3874 0.160 Uiso 1 1 calc R . .
C5A C 0.1224(3) -0.2106(11) 0.1824(6) 0.029(5) Uiso 0.50 1 d P C 1
H5A1 H 0.1313 -0.2203 0.1638 0.044 Uiso 1 1 calc R C 1
H5A2 H 0.1262 -0.1646 0.1965 0.044 Uiso 1 1 calc R C 1
H5A3 H 0.1079 -0.2094 0.1652 0.044 Uiso 1 1 calc R C 1
C223 C 0.0444(4) -0.3984(16) 0.2370(8) 0.139(10) Uani 1 1 d . . .
H223 H 0.0439 -0.4092 0.2083 0.167 Uiso 1 1 calc R . .
C5S C -0.0014(5) -0.2359(17) -0.1082(10) 0.062(8) Uiso 0.50 1 d P . .
N3S N -0.0130(4) -0.2752(15) -0.1291(9) 0.070(7) Uiso 0.50 1 d P . .
C6S C 0.0125(5) -0.1848(18) -0.0817(11) 0.075(10) Uiso 0.50 1 d P . .
H6S1 H 0.0268 -0.1950 -0.0820 0.113 Uiso 0.50 1 calc PR . .
H6S2 H 0.0115 -0.1880 -0.0523 0.113 Uiso 0.50 1 calc PR . .
H6S3 H 0.0087 -0.1368 -0.0928 0.113 Uiso 0.50 1 calc PR . .
N6S N 0.2260(4) -0.4918(16) 0.0470(10) 0.090(9) Uiso 0.50 1 d PD . .
C16S C 0.2245(4) -0.2826(17) 0.4407(10) 0.074(9) Uiso 0.50 1 d PD . .
H16A H 0.2134 -0.3178 0.4360 0.111 Uiso 1 1 calc R . .
H16B H 0.2241 -0.2595 0.4136 0.111 Uiso 1 1 calc R . .
H16C H 0.2227 -0.2468 0.4612 0.111 Uiso 1 1 calc R . .
C15S C 0.2446(4) -0.3183(19) 0.4579(12) 0.094(12) Uiso 0.50 1 d PD . .
N8S N 0.2593(4) -0.3504(18) 0.4724(11) 0.107(11) Uiso 0.50 1 d PD . .
C225 C 0.0281(4) -0.398(3) 0.2927(10) 0.24(3) Uani 1 1 d . . .
H225 H 0.0163 -0.4102 0.3021 0.291 Uiso 1 1 calc R . .
C224 C 0.0267(4) -0.403(3) 0.2521(10) 0.24(3) Uani 1 1 d . . .
H224 H 0.0134 -0.4092 0.2322 0.290 Uiso 1 1 calc R . .
C23B C 0.0004(5) 0.0719(19) 0.0574(11) 0.071(9) Uiso 0.50 1 d P E 1
H23D H -0.0099 0.1065 0.0456 0.085 Uiso 0.50 1 calc PR E 1
C24B C 0.0207(4) 0.0805(15) 0.0557(8) 0.049(7) Uiso 0.50 1 d P E 1
H24C H 0.0244 0.1225 0.0435 0.059 Uiso 0.50 1 calc PR E 1
C24A C 0.0220(4) 0.0378(14) 0.0360(8) 0.044(6) Uiso 0.50 1 d P D 2
H24D H 0.0259 0.0567 0.0123 0.053 Uiso 0.50 1 calc PR D 2
N10S N 0.1856(4) -0.3097(18) 0.5340(10) 0.099(10) Uiso 0.50 1 d PD . .
C22B C -0.0042(5) 0.0099(17) 0.0773(9) 0.050(8) Uiso 0.50 1 d P E 1
H22C H -0.0180 0.0014 0.0780 0.061 Uiso 0.50 1 calc PR E 1
C22A C -0.0038(4) -0.0172(14) 0.0646(8) 0.036(6) Uiso 0.50 1 d P D 2
H22D H -0.0177 -0.0280 0.0635 0.043 Uiso 0.50 1 calc PR D 2
C20S C 0.2255(4) -0.325(2) 0.5654(11) 0.091(12) Uiso 0.50 1 d PD . .
H20D H 0.2313 -0.3612 0.5508 0.136 Uiso 1 1 calc R . .
H20E H 0.2281 -0.3375 0.5956 0.136 Uiso 1 1 calc R . .
H20F H 0.2321 -0.2788 0.5633 0.136 Uiso 1 1 calc R . .
N1S N -0.0378(4) -0.4652(15) -0.3789(9) 0.072(7) Uiso 0.50 1 d PD . .
C1S C -0.0382(8) -0.441(2) -0.3472(11) 0.134(18) Uiso 0.50 1 d PD . .
C2S C -0.0403(10) -0.421(3) -0.3049(13) 0.19(3) Uiso 0.50 1 d PD . .
H2S1 H -0.0441 -0.3707 -0.3051 0.284 Uiso 0.50 1 calc PR . .
H2S2 H -0.0271 -0.4290 -0.2831 0.284 Uiso 0.50 1 calc PR . .
H2S3 H -0.0511 -0.4502 -0.2984 0.284 Uiso 0.50 1 calc PR . .
C11 C 0.12613(19) -0.1786(6) 0.3071(4) 0.036(3) Uani 1 1 d . . .
C135 C 0.0831(3) 0.2448(7) 0.2701(5) 0.062(4) Uani 1 1 d . B .
H135 H 0.0751 0.2750 0.2826 0.074 Uiso 1 1 calc R . .
C11S C 0.2089(4) -0.4900(15) 0.0458(10) 0.069(9) Uiso 0.50 1 d PD . .
C12S C 0.1867(4) -0.503(2) 0.0402(12) 0.088(11) Uiso 0.50 1 d PD . .
H12A H 0.1785 -0.4799 0.0141 0.133 Uiso 0.50 1 calc PR . .
H12B H 0.1828 -0.4846 0.0648 0.133 Uiso 0.50 1 calc PR . .
H12C H 0.1841 -0.5547 0.0379 0.133 Uiso 0.50 1 calc PR . .
C28B C 0.0266(4) -0.0065(12) 0.2303(8) 0.123(8) Uiso 1 1 d D B 1
H28B H 0.0173 -0.0296 0.2433 0.147 Uiso 1 1 calc R B 1
C10S C 0.1580(5) -0.1527(15) -0.0792(10) 0.068(9) Uiso 0.50 1 d PD . .
H10A H 0.1513 -0.1123 -0.0967 0.102 Uiso 0.50 1 calc PR . .
H10B H 0.1730 -0.1511 -0.0756 0.102 Uiso 0.50 1 calc PR . .
H10C H 0.1554 -0.1503 -0.0512 0.102 Uiso 0.50 1 calc PR . .
C9S C 0.1495(5) -0.2196(17) -0.1007(12) 0.093(12) Uiso 0.50 1 d PD . .
N5S N 0.1462(7) -0.2709(18) -0.1202(14) 0.151(17) Uiso 0.50 1 d PD . .
C25A C 0.0493(3) 0.0726(8) 0.1850(5) 0.047(10) Uiso 0.50 1 d PG B 2
C26A C 0.0295(3) 0.1014(9) 0.1732(5) 0.081(13) Uiso 0.50 1 d PG B 2
H26A H 0.0266 0.1425 0.1556 0.098 Uiso 0.50 1 calc PR B 2
C27A C 0.0138(3) 0.0701(10) 0.1871(5) 0.113(16) Uiso 0.50 1 d PG B 2
H27A H 0.0003 0.0898 0.1790 0.136 Uiso 0.50 1 calc PR B 2
C28A C 0.0180(3) 0.0100(10) 0.2129(5) 0.093(12) Uiso 0.50 1 d PG B 2
H28A H 0.0073 -0.0115 0.2224 0.111 Uiso 0.50 1 calc PR B 2
C29A C 0.0379(3) -0.0189(10) 0.2247(4) 0.088(13) Uiso 0.50 1 d PG B 2
H29A H 0.0407 -0.0600 0.2423 0.105 Uiso 0.50 1 calc PR B 2
C30A C 0.0535(3) 0.0125(9) 0.2108(4) 0.048(9) Uiso 0.50 1 d PG B 2
H30E H 0.0671 -0.0072 0.2189 0.058 Uiso 0.50 1 calc PR B 2
C7S C 0.0439(4) -0.1105(13) -0.1749(4) 0.146(10) Uiso 1 1 d GD . .
C8SB C 0.0276(4) -0.1103(12) -0.1525(4) 0.111(14) Uiso 0.50 1 d PGD B 1
H8S1 H 0.0210 -0.1571 -0.1553 0.166 Uiso 0.50 1 calc PR B 1
H8S2 H 0.0172 -0.0741 -0.1653 0.166 Uiso 0.50 1 calc PR B 1
H8S3 H 0.0339 -0.0994 -0.1222 0.166 Uiso 0.50 1 calc PR B 1
N4SB N 0.0586(5) -0.099(2) -0.1850(13) 0.156(18) Uiso 0.50 1 d PD B 1
C21S C 0.2810(8) -0.660(3) 0.6126(19) 0.18(3) Uiso 0.50 1 d PD . .
N11S N 0.2873(9) -0.706(2) 0.6349(17) 0.20(2) Uiso 0.50 1 d PD . .
C22S C 0.2747(7) -0.597(3) 0.5855(10) 0.18(3) Uiso 0.50 1 d PGD . .
H22E H 0.2801 -0.6005 0.5606 0.273 Uiso 0.50 1 calc PR . .
H22F H 0.2803 -0.5543 0.6020 0.273 Uiso 0.50 1 calc PR . .
H22G H 0.2596 -0.5940 0.5758 0.273 Uiso 0.50 1 calc PR . .
N9SB N 0.2149(12) -0.609(5) 0.3767(16) 0.14(3) Uiso 0.25 1 d PD F 1
N4SA N 0.0395(7) -0.1628(14) -0.1930(11) 0.136(15) Uiso 0.50 1 d PD B 2
N2S N 0.0000 -0.233(4) -0.2500 0.25(4) Uiso 0.50 2 d SPD . .
C3S C 0.0162(4) -0.256(2) -0.2370(16) 0.049(13) Uiso 0.25 1 d PD . .
C8SA C 0.0484(4) -0.0365(13) -0.1606(4) 0.25(4) Uiso 0.50 1 d PGD B 2
H8S4 H 0.0456 -0.0050 -0.1855 0.381 Uiso 0.50 1 calc PR B 2
H8S5 H 0.0630 -0.0322 -0.1439 0.381 Uiso 0.50 1 calc PR B 2
H8S6 H 0.0395 -0.0229 -0.1427 0.381 Uiso 0.50 1 calc PR B 2
C4S C 0.0381(5) -0.276(3) -0.219(2) 0.074(19) Uiso 0.25 1 d PD . .
H4S1 H 0.0469 -0.2336 -0.2177 0.111 Uiso 0.50 1 calc PR . .
H4S2 H 0.0419 -0.3121 -0.2367 0.111 Uiso 0.50 1 calc PR . .
H4S3 H 0.0402 -0.2943 -0.1898 0.111 Uiso 0.50 1 calc PR . .
C18B C 0.2352(6) -0.653(2) 0.4527(12) 0.028(9) Uiso 0.25 1 d PD F 1
H18A H 0.2449 -0.6133 0.4587 0.041 Uiso 0.50 1 calc PR F 1
H18B H 0.2424 -0.6961 0.4472 0.041 Uiso 0.50 1 calc PR F 1
H18C H 0.2299 -0.6615 0.4774 0.041 Uiso 0.50 1 calc PR F 1
C17S C 0.217(3) -0.636(12) 0.4125(16) 0.38(13) Uiso 0.25 1 d PD F 1
O1A O 0.1576(4) -0.4674(9) 0.2541(9) 0.116(3) Uiso 0.50 1 d PD C 1
C1A C 0.1692(4) -0.5052(12) 0.2307(7) 0.067(9) Uiso 0.50 1 d PD C 1
H1A1 H 0.1812 -0.4772 0.2283 0.080 Uiso 0.50 1 calc PR C 1
H1A2 H 0.1604 -0.5174 0.2016 0.080 Uiso 0.50 1 calc PR C 1
C4A C 0.1511(4) -0.5172(12) 0.2807(7) 0.062(8) Uiso 0.50 1 d PD C 1
H4A1 H 0.1360 -0.5117 0.2774 0.074 Uiso 0.50 1 calc PR C 1
H4A2 H 0.1587 -0.5092 0.3110 0.074 Uiso 0.50 1 calc PR C 1
C2A C 0.1760(3) -0.5718(11) 0.2578(8) 0.066(8) Uiso 0.50 1 d PD C 1
H2A1 H 0.1808 -0.6096 0.2417 0.079 Uiso 0.50 1 calc PR C 1
H2A2 H 0.1870 -0.5612 0.2844 0.079 Uiso 0.50 1 calc PR C 1
C3A C 0.1556(4) -0.5915(9) 0.2667(9) 0.078(10) Uiso 0.50 1 d PD C 1
H3A1 H 0.1574 -0.6271 0.2898 0.094 Uiso 0.50 1 calc PR C 1
H3A2 H 0.1450 -0.6079 0.2408 0.094 Uiso 0.50 1 calc PR C 1
C26S C 0.0407(6) -0.388(2) -0.3009(14) 0.105(14) Uiso 0.50 1 d PD . .
H26C H 0.0492 -0.3683 -0.2738 0.158 Uiso 0.50 1 calc PR . .
H26D H 0.0396 -0.3528 -0.3237 0.158 Uiso 0.50 1 calc PR . .
H26E H 0.0472 -0.4313 -0.3077 0.158 Uiso 0.50 1 calc PR . .
N13S N 0.0037(8) -0.412(4) -0.294(3) 0.31(4) Uiso 0.50 1 d PD . .
C25S C 0.0199(8) -0.404(4) -0.297(3) 0.22(3) Uiso 0.50 1 d PD . .
C19S C 0.2030(4) -0.3189(17) 0.5453(9) 0.068(9) Uiso 0.50 1 d PD . .
Cl1A Cl 0.1550(2) -0.4834(4) 0.2456(4) 0.116(3) Uiso 0.50 1 d PD C 2
O1S O 0.2354(4) -0.5799(13) 0.3980(7) 0.079(7) Uiso 0.50 1 d PD G 2
C27S C 0.2434(8) -0.6428(19) 0.4214(15) 0.131(17) Uiso 0.50 1 d PD G 2
H27C H 0.2443 -0.6359 0.4516 0.196 Uiso 0.50 1 calc PR G 2
H27D H 0.2573 -0.6528 0.4186 0.196 Uiso 0.50 1 calc PR G 2
H27E H 0.2342 -0.6829 0.4100 0.196 Uiso 0.50 1 calc PR G 2

loop_
_atom_site_aniso_label
_atom_site_aniso_U_11
_atom_site_aniso_U_22
_atom_site_aniso_U_33
_atom_site_aniso_U_23
_atom_site_aniso_U_13
_atom_site_aniso_U_12
Re1 0.0364(3) 0.0304(3) 0.0266(2) -0.00078(19) 0.01389(19) -0.0044(2)
Re2 0.0351(3) 0.0409(3) 0.0312(2) -0.0002(2) 0.0144(2) 0.0015(2)
Re3 0.0504(3) 0.0270(3) 0.0317(2) -0.0003(2) 0.0087(2) 0.0026(2)
Re4 0.0389(3) 0.0426(3) 0.0373(3) -0.0021(2) 0.0116(2) -0.0010(2)
Fe2 0.0421(10) 0.0333(9) 0.0330(9) -0.0020(7) 0.0131(8) -0.0042(8)
Fe3 0.0431(11) 0.0592(12) 0.0376(10) -0.0039(9) 0.0179(8) -0.0031(9)
Fe4 0.0520(12) 0.0423(11) 0.0415(10) -0.0039(8) 0.0122(9) 0.0040(9)
P1 0.0406(18) 0.0286(16) 0.0283(15) 0.0003(12) 0.0164(13) -0.0021(14)
P10 0.0373(18) 0.0408(18) 0.0376(17) 0.0039(14) 0.0163(14) -0.0009(15)
P6 0.0363(18) 0.050(2) 0.0320(16) -0.0002(14) 0.0180(14) -0.0017(15)
P2 0.0376(17) 0.0298(16) 0.0272(14) -0.0010(12) 0.0139(13) -0.0033(13)
P4 0.0354(18) 0.0473(19) 0.0313(16) -0.0004(14) 0.0148(14) 0.0015(15)
P3 0.0423(19) 0.0347(17) 0.0314(15) -0.0060(13) 0.0176(14) -0.0065(14)
P5 0.0408(19) 0.0447(19) 0.0341(16) -0.0010(14) 0.0156(14) 0.0079(15)
P12 0.0389(19) 0.051(2) 0.0386(17) -0.0037(15) 0.0136(15) 0.0013(16)
P8 0.048(2) 0.0293(17) 0.0376(17) 0.0002(14) 0.0056(15) 0.0002(15)
P9 0.058(2) 0.0375(19) 0.0329(17) 0.0001(14) 0.0077(16) 0.0119(17)
P7 0.049(2) 0.0277(16) 0.0380(17) -0.0036(13) 0.0057(15) 0.0048(15)
P11 0.053(2) 0.045(2) 0.052(2) 0.0117(17) 0.0038(18) -0.0104(18)
C6 0.033(7) 0.035(7) 0.051(8) -0.006(6) 0.030(6) 0.001(6)
C3 0.043(8) 0.037(7) 0.033(6) 0.003(5) 0.009(6) -0.005(6)
C2 0.033(7) 0.038(7) 0.030(6) -0.006(5) 0.022(5) -0.006(5)
C5 0.032(7) 0.056(8) 0.027(6) -0.002(6) 0.011(5) 0.000(6)
C8 0.052(8) 0.025(7) 0.044(7) -0.002(5) 0.015(6) 0.007(6)
C12 0.035(7) 0.037(7) 0.050(8) -0.003(6) 0.018(6) 0.006(6)
N2 0.051(7) 0.057(7) 0.030(6) -0.001(5) 0.019(5) -0.010(6)
C9 0.045(8) 0.042(8) 0.038(7) 0.002(6) 0.016(6) -0.001(6)
C102 0.048(8) 0.071(10) 0.032(7) 0.005(6) 0.019(6) -0.013(7)
C1 0.034(7) 0.023(6) 0.035(6) -0.004(5) 0.006(5) -0.002(5)
N7 0.065(8) 0.034(6) 0.031(5) -0.011(5) 0.017(5) -0.002(5)
N3 0.045(6) 0.028(5) 0.044(6) -0.010(5) 0.015(5) -0.001(5)
N12 0.048(7) 0.045(6) 0.028(5) -0.003(5) 0.010(5) -0.008(5)
N1 0.046(6) 0.035(6) 0.040(6) 0.007(5) 0.012(5) -0.001(5)
C104 0.057(9) 0.066(9) 0.026(6) 0.008(6) 0.023(6) 0.006(7)
C143 0.041(7) 0.041(7) 0.035(6) -0.007(5) 0.020(6) 0.001(6)
C113 0.043(7) 0.025(6) 0.035(6) -0.007(5) 0.011(5) -0.001(5)
C185 0.044(8) 0.053(8) 0.030(6) 0.003(6) 0.013(5) -0.020(6)
C32 0.036(7) 0.055(8) 0.040(7) -0.004(6) 0.022(6) -0.002(6)
C4 0.036(7) 0.049(8) 0.036(7) -0.003(6) 0.002(6) -0.006(6)
C7 0.051(8) 0.032(7) 0.029(6) 0.006(5) 0.000(6) -0.006(6)
C211 0.087(11) 0.058(9) 0.023(6) 0.008(6) 0.016(7) 0.007(8)
C10 0.043(8) 0.068(10) 0.050(8) -0.015(8) -0.002(7) -0.010(7)
C209 0.040(7) 0.041(7) 0.038(7) -0.005(6) 0.016(6) -0.007(6)
N8 0.060(7) 0.034(6) 0.045(6) -0.005(5) 0.012(5) 0.001(6)
C142 0.042(8) 0.065(9) 0.038(7) -0.001(7) 0.016(6) -0.006(7)
C118 0.049(8) 0.040(7) 0.036(7) 0.003(6) 0.010(6) 0.008(6)
C138 0.038(7) 0.042(7) 0.042(7) -0.004(6) 0.014(6) -0.008(6)
C22 0.044(7) 0.017(6) 0.047(7) -0.002(5) 0.012(6) -0.006(5)
N6 0.044(7) 0.051(7) 0.043(6) 0.001(5) 0.005(6) 0.003(6)
C106 0.041(7) 0.039(7) 0.024(5) 0.005(5) 0.015(5) 0.002(6)
C173 0.058(9) 0.039(8) 0.046(8) 0.000(6) 0.012(7) 0.013(7)
C34 0.040(7) 0.052(8) 0.032(6) 0.006(6) 0.017(6) -0.004(6)
C107 0.044(7) 0.035(7) 0.025(6) 0.002(5) 0.016(5) -0.005(6)
C24 0.038(7) 0.061(9) 0.036(7) -0.002(6) 0.017(6) 0.002(6)
N11 0.054(7) 0.045(6) 0.029(5) -0.003(5) 0.018(5) -0.002(5)
C161 0.045(8) 0.054(9) 0.041(7) 0.001(6) 0.021(6) 0.005(7)
C30 0.044(8) 0.063(9) 0.056(8) 0.009(7) 0.022(7) 0.007(7)
C137 0.023(6) 0.051(8) 0.036(6) -0.001(6) 0.010(5) -0.003(6)
C133 0.076(10) 0.048(8) 0.036(7) -0.004(6) 0.020(7) -0.021(8)
N5 0.043(6) 0.054(7) 0.039(6) -0.004(5) 0.023(5) 0.003(5)
C108 0.042(7) 0.033(7) 0.040(7) -0.013(5) 0.023(6) -0.008(6)
C21 0.051(8) 0.020(6) 0.033(6) 0.004(5) 0.013(6) 0.003(5)
C215 0.031(7) 0.048(8) 0.051(8) 0.022(6) 0.015(6) 0.001(6)
C148 0.046(8) 0.047(8) 0.041(7) 0.004(6) 0.021(6) 0.009(6)
C42 0.048(8) 0.047(8) 0.036(7) -0.006(6) 0.005(6) 0.010(6)
C190 0.063(9) 0.012(6) 0.048(7) -0.002(5) 0.003(6) 0.008(6)
C53 0.056(9) 0.041(8) 0.053(8) 0.021(6) 0.009(7) -0.008(7)
C144 0.050(8) 0.042(7) 0.031(6) 0.003(5) 0.022(6) -0.002(6)
C210 0.053(8) 0.017(6) 0.040(7) 0.013(5) 0.019(6) 0.011(5)
C43 0.049(8) 0.028(7) 0.053(8) 0.006(6) 0.004(6) 0.006(6)
C115 0.053(9) 0.037(7) 0.049(8) -0.010(6) 0.013(7) -0.002(6)
C101 0.044(7) 0.026(6) 0.034(6) 0.000(5) 0.018(5) 0.017(5)
C44 0.053(9) 0.041(8) 0.047(8) -0.014(6) 0.000(6) 0.011(6)
C114 0.055(8) 0.052(8) 0.021(6) 0.001(5) 0.011(6) -0.002(7)
C189 0.072(10) 0.023(7) 0.057(9) -0.009(6) 0.014(7) -0.005(6)
C112 0.048(8) 0.028(7) 0.044(7) 0.000(5) 0.014(6) -0.010(6)
C197 0.062(10) 0.044(8) 0.043(7) 0.007(6) 0.010(7) 0.015(7)
C31 0.039(7) 0.062(9) 0.040(7) 0.000(6) 0.023(6) 0.006(6)
C33 0.040(7) 0.054(8) 0.041(7) -0.008(6) 0.017(6) 0.011(6)
C164 0.050(9) 0.072(11) 0.067(10) 0.029(9) 0.034(8) 0.018(8)
C52 0.053(8) 0.046(8) 0.043(7) 0.003(6) 0.025(6) 0.008(7)
C119 0.028(6) 0.056(8) 0.033(6) 0.001(6) 0.004(5) -0.002(6)
C179 0.045(8) 0.027(7) 0.060(9) -0.008(6) 0.002(7) -0.002(6)
C227 0.112(15) 0.047(10) 0.040(8) 0.009(7) -0.010(9) 0.003(10)
C139 0.036(7) 0.058(9) 0.048(7) -0.007(6) 0.023(6) -0.011(6)
C147 0.073(11) 0.070(10) 0.039(8) 0.011(7) 0.024(7) 0.002(8)
C214 0.058(9) 0.056(9) 0.043(7) 0.008(6) 0.029(7) -0.011(7)
C23 0.038(7) 0.037(7) 0.033(6) -0.001(5) 0.011(5) -0.004(6)
C203 0.090(12) 0.049(9) 0.032(7) 0.004(6) 0.013(8) 0.023(8)
C150 0.052(8) 0.046(8) 0.050(8) -0.011(6) 0.021(7) 0.000(7)
C120 0.039(8) 0.047(8) 0.065(9) 0.023(7) 0.018(7) 0.007(6)
C181 0.061(10) 0.049(9) 0.074(11) 0.012(8) 0.007(8) -0.001(8)
C145 0.048(8) 0.052(8) 0.037(7) 0.009(6) 0.009(6) 0.011(7)
C141 0.048(8) 0.063(9) 0.036(7) -0.004(6) 0.011(6) -0.013(7)
C40 0.058(9) 0.048(9) 0.061(9) -0.021(7) 0.011(7) -0.005(7)
C54 0.051(8) 0.048(8) 0.050(8) 0.008(6) 0.015(7) -0.002(7)
C191 0.064(9) 0.031(7) 0.044(7) -0.001(6) 0.011(7) -0.001(7)
C110 0.053(9) 0.047(9) 0.063(9) 0.000(7) -0.011(7) -0.017(7)
C196 0.069(12) 0.058(11) 0.137(17) -0.059(11) 0.038(11) -0.027(9)
C111 0.069(10) 0.030(7) 0.054(8) -0.001(6) 0.014(7) -0.011(7)
C109 0.046(8) 0.052(9) 0.058(9) -0.006(7) 0.017(7) -0.009(7)
C121 0.050(9) 0.046(8) 0.071(10) 0.007(7) 0.034(8) -0.004(7)
C132 0.059(9) 0.043(8) 0.029(6) 0.005(5) 0.021(6) -0.006(6)
C140 0.041(8) 0.048(8) 0.057(8) -0.007(7) 0.015(7) -0.009(6)
C103 0.048(8) 0.055(9) 0.053(8) 0.012(7) 0.022(7) -0.007(7)
C146 0.056(9) 0.080(11) 0.036(7) 0.016(7) 0.019(7) 0.012(8)
C163 0.057(10) 0.051(9) 0.072(10) 0.007(8) 0.029(8) 0.008(7)
C233 0.046(8) 0.058(9) 0.051(8) -0.013(7) 0.003(7) 0.003(7)
C184 0.070(10) 0.033(8) 0.066(9) -0.004(7) 0.010(8) 0.004(7)
C165 0.051(9) 0.096(13) 0.038(7) 0.011(8) 0.024(7) 0.021(9)
C154 0.112(15) 0.110(15) 0.056(10) 0.015(10) 0.040(10) 0.054(13)
C41 0.055(9) 0.041(8) 0.047(8) -0.004(6) 0.011(7) 0.003(7)
C149 0.053(8) 0.046(8) 0.041(7) -0.003(6) 0.017(6) 0.004(7)
C131 0.066(9) 0.020(6) 0.032(6) -0.002(5) 0.024(6) -0.012(6)
C234 0.049(9) 0.051(9) 0.060(9) -0.008(7) 0.014(7) 0.008(7)
C216 0.043(9) 0.102(13) 0.040(8) 0.020(8) 0.012(7) 0.003(8)
C239 0.031(7) 0.065(9) 0.030(6) -0.010(6) 0.016(5) -0.006(6)
C182 0.047(9) 0.040(9) 0.088(12) 0.016(8) 0.000(8) -0.008(7)
C51 0.043(8) 0.037(7) 0.048(7) 0.014(6) 0.020(6) 0.008(6)
C166 0.047(8) 0.069(10) 0.040(7) 0.018(7) 0.016(6) 0.013(7)
C217 0.039(9) 0.127(16) 0.048(8) 0.034(9) 0.016(7) 0.007(9)
C218 0.035(8) 0.073(11) 0.076(11) 0.021(9) 0.014(8) 0.012(8)
C20 0.055(9) 0.034(7) 0.045(7) 0.000(6) 0.001(6) -0.001(6)
C192 0.065(11) 0.026(8) 0.135(16) 0.015(9) 0.044(11) 0.013(7)
C238 0.082(12) 0.082(12) 0.065(10) 0.012(9) 0.031(9) 0.037(10)
C134 0.093(13) 0.031(8) 0.045(8) -0.007(6) 0.013(8) -0.011(8)
C186 0.066(10) 0.039(8) 0.048(8) 0.001(6) 0.015(7) 0.006(7)
C105 0.048(8) 0.037(7) 0.031(6) 0.000(5) 0.014(6) 0.003(6)
C219 0.054(11) 0.115(16) 0.089(13) -0.016(12) 0.029(10) 0.018(10)
C187 0.097(12) 0.048(9) 0.038(7) -0.002(6) 0.026(8) 0.008(8)
C180 0.052(9) 0.037(8) 0.068(10) 0.005(7) 0.013(7) 0.004(7)
C162 0.048(8) 0.056(9) 0.044(7) 0.007(7) 0.019(6) 0.009(7)
C188 0.089(12) 0.045(9) 0.042(8) 0.010(7) 0.009(8) 0.001(8)
C194 0.054(11) 0.091(15) 0.119(16) -0.012(13) 0.014(11) 0.002(11)
C221 0.078(12) 0.082(13) 0.058(10) 0.020(9) -0.006(9) -0.022(10)
C167 0.037(7) 0.050(8) 0.037(7) -0.008(6) 0.012(6) -0.002(6)
C155 0.045(8) 0.038(7) 0.042(7) 0.007(6) 0.012(6) 0.005(6)
C116 0.053(9) 0.061(9) 0.032(7) -0.012(6) 0.007(6) 0.011(7)
C168 0.050(8) 0.058(9) 0.041(7) 0.002(6) 0.028(6) -0.002(7)
C204 0.085(12) 0.035(8) 0.047(8) 0.010(6) 0.022(8) 0.012(8)
C156 0.053(9) 0.054(9) 0.047(8) -0.006(7) 0.004(7) 0.011(7)
C174 0.048(8) 0.042(8) 0.047(8) 0.004(6) 0.011(6) 0.007(6)
C172 0.049(9) 0.085(11) 0.046(8) -0.008(8) 0.024(7) -0.019(8)
C198 0.088(12) 0.054(9) 0.038(7) 0.010(7) 0.022(7) 0.031(8)
C117 0.054(9) 0.077(11) 0.027(6) 0.010(7) 0.011(6) 0.016(8)
C244 0.052(9) 0.063(9) 0.045(8) -0.012(7) 0.029(7) 0.002(7)
C199 0.127(17) 0.049(9) 0.052(9) 0.022(7) 0.042(10) 0.034(11)
C178 0.070(10) 0.049(9) 0.053(9) -0.011(7) 0.019(8) -0.001(8)
C240 0.050(8) 0.064(10) 0.042(7) -0.013(7) 0.029(7) -0.007(7)
C243 0.037(8) 0.130(16) 0.030(7) -0.023(9) 0.015(6) -0.009(10)
C241 0.060(10) 0.085(11) 0.040(8) -0.028(8) 0.034(8) -0.024(8)
C50 0.058(10) 0.076(11) 0.058(9) 0.021(8) 0.033(8) 0.004(8)
C136 0.085(11) 0.048(8) 0.040(7) 0.009(6) 0.028(7) 0.008(8)
C171 0.090(13) 0.107(15) 0.051(9) -0.022(9) 0.034(9) -0.028(11)
C159 0.082(13) 0.046(10) 0.099(13) -0.011(9) 0.013(11) 0.023(9)
C205 0.126(16) 0.046(9) 0.058(10) 0.010(7) 0.042(10) 0.033(10)
C151 0.068(10) 0.061(9) 0.038(7) -0.005(7) 0.020(7) 0.012(8)
C169 0.056(10) 0.106(14) 0.056(9) -0.024(9) 0.040(8) -0.021(9)
C160 0.052(9) 0.067(11) 0.073(11) -0.016(8) 0.011(8) 0.007(8)
Fe1 0.0768(17) 0.122(2) 0.0482(13) -0.0063(14) 0.0181(12) -0.0383(16)
N4 0.054(7) 0.054(7) 0.055(7) 0.001(6) 0.023(6) -0.018(6)
N9 0.057(8) 0.061(8) 0.041(7) 0.002(6) 0.004(6) -0.009(6)
N10 0.060(9) 0.095(11) 0.092(11) -0.056(9) 0.013(8) 0.002(8)
C183 0.062(11) 0.050(10) 0.107(14) -0.003(9) 0.027(10) 0.023(8)
C200 0.082(14) 0.106(17) 0.086(13) 0.040(12) 0.044(11) 0.066(13)
C202 0.063(11) 0.074(12) 0.086(12) 0.024(10) 0.018(9) 0.038(10)
C242 0.063(11) 0.099(14) 0.045(9) -0.018(9) 0.044(9) -0.026(10)
C213 0.091(12) 0.037(8) 0.056(9) -0.003(7) 0.027(8) -0.017(8)
C220 0.052(10) 0.087(12) 0.075(11) -0.016(9) 0.027(8) 0.009(9)
C175 0.061(10) 0.057(9) 0.050(8) -0.002(7) 0.018(7) -0.004(8)
C195 0.074(13) 0.070(12) 0.121(16) -0.051(11) 0.028(11) -0.029(10)
C201 0.082(13) 0.073(13) 0.101(14) 0.022(11) 0.017(11) 0.044(11)
C170 0.089(13) 0.131(17) 0.062(10) -0.025(11) 0.058(10) -0.016(12)
C153 0.147(19) 0.132(18) 0.050(10) 0.008(11) 0.052(11) 0.071(15)
C157 0.059(11) 0.076(13) 0.111(15) -0.022(11) 0.009(10) -0.017(10)
C177 0.075(12) 0.104(14) 0.047(9) -0.001(9) 0.022(9) -0.005(11)
C222 0.082(13) 0.065(11) 0.077(12) 0.025(9) -0.008(10) -0.019(10)
C212 0.088(12) 0.032(8) 0.066(10) 0.009(7) 0.029(9) -0.015(8)
C176 0.069(11) 0.076(11) 0.064(10) -0.002(9) 0.031(9) -0.007(9)
C208 0.119(17) 0.125(18) 0.044(10) 0.027(11) 0.007(10) 0.016(14)
C232 0.18(2) 0.054(12) 0.069(12) 0.008(9) -0.006(13) -0.028(13)
C206 0.133(18) 0.083(13) 0.045(9) 0.042(9) 0.022(11) 0.031(13)
C158 0.059(11) 0.062(11) 0.119(16) -0.023(11) 0.010(11) 0.003(9)
C235 0.067(12) 0.094(15) 0.084(13) -0.022(11) 0.024(10) 0.013(11)
C236 0.095(15) 0.097(16) 0.095(15) -0.014(12) 0.040(12) 0.046(12)
C193 0.072(13) 0.062(12) 0.16(2) 0.008(12) 0.051(13) 0.007(10)
C230 0.27(4) 0.040(12) 0.069(14) -0.015(10) 0.039(19) -0.025(18)
C228 0.110(16) 0.043(10) 0.085(13) -0.001(9) -0.005(12) 0.015(10)
C229 0.124(19) 0.104(17) 0.060(12) -0.031(12) -0.034(12) 0.040(15)
C207 0.115(18) 0.127(19) 0.058(12) 0.037(12) -0.003(12) -0.001(15)
C237 0.109(16) 0.100(15) 0.085(13) 0.006(11) 0.028(12) 0.067(13)
C226 0.061(13) 0.26(4) 0.100(17) 0.017(19) 0.000(12) -0.069(18)
C231 0.27(4) 0.056(14) 0.055(12) 0.002(10) 0.018(17) 0.004(18)
C223 0.11(2) 0.20(3) 0.092(17) -0.002(18) -0.001(15) -0.03(2)
C225 0.069(18) 0.54(8) 0.11(2) 0.00(4) 0.014(17) -0.09(3)
C224 0.09(2) 0.51(7) 0.09(2) 0.03(3) -0.034(16) -0.13(3)
C11 0.042(7) 0.032(7) 0.035(6) 0.000(5) 0.015(6) 0.004(6)
C135 0.112(15) 0.035(8) 0.049(8) -0.008(7) 0.040(9) 0.007(8)

loop_
_atom_type_symbol
_atom_type_description
_atom_type_scat_dispersion_real
_atom_type_scat_dispersion_imag
_atom_type_scat_source
C C 0.0033 0.0016 'International Tables Vol C Tables 4.2.6.8 and 6.1.1.4'
H H 0.0000 0.0000 'International Tables Vol C Tables 4.2.6.8 and 6.1.1.4'
N N 0.0061 0.0033 'International Tables Vol C Tables 4.2.6.8 and 6.1.1.4'
P P 0.1023 0.0942 'International Tables Vol C Tables 4.2.6.8 and 6.1.1.4'
Cl Cl 0.1484 0.1585 'International Tables Vol C Tables 4.2.6.8 and 6.1.1.4'
Fe Fe 0.3463 0.8444 'International Tables Vol C Tables 4.2.6.8 and 6.1.1.4'
Re Re -1.0185 7.2310 'International Tables Vol C Tables 4.2.6.8 and 6.1.1.4'
O O 0.0106 0.0060 'International Tables Vol C Tables 4.2.6.8 and 6.1.1.4'

loop_
_geom_angle_atom_site_label_1
_geom_angle_atom_site_label_2
_geom_angle_atom_site_label_3
_geom_angle
_geom_angle_site_symmetry_3
C2 Re1 C1 85.1(4) .
C2 Re1 C3 86.1(4) .
C1 Re1 C3 86.2(5) .
C2 Re1 P3 93.8(3) .
C1 Re1 P3 96.8(3) .
C3 Re1 P3 177.0(3) .
C2 Re1 P1 95.7(3) .
C1 Re1 P1 176.9(3) .
C3 Re1 P1 90.9(3) .
P3 Re1 P1 86.10(10) .
C2 Re1 P2 175.8(3) .
C1 Re1 P2 91.3(3) .
C3 Re1 P2 95.9(3) .
P3 Re1 P2 84.41(10) .
P1 Re1 P2 88.00(10) .
C5 Re2 C6 87.3(4) .
C5 Re2 C4 86.8(5) .
C6 Re2 C4 87.0(5) .
C5 Re2 P4 90.6(4) .
C6 Re2 P4 95.4(3) .
C4 Re2 P4 176.5(3) .
C5 Re2 P5 176.9(4) .
C6 Re2 P5 90.9(3) .
C4 Re2 P5 95.6(4) .
P4 Re2 P5 86.99(11) .
C5 Re2 P6 95.1(3) .
C6 Re2 P6 176.6(3) .
C4 Re2 P6 90.8(3) .
P4 Re2 P6 86.99(11) .
P5 Re2 P6 86.75(11) .
C8 Re3 C7 85.4(5) .
C8 Re3 C9 87.1(5) .
C7 Re3 C9 85.3(5) .
C8 Re3 P8 178.1(4) .
C7 Re3 P8 92.9(3) .
C9 Re3 P8 93.6(4) .
C8 Re3 P9 93.5(4) .
C7 Re3 P9 95.7(3) .
C9 Re3 P9 178.8(4) .
P8 Re3 P9 85.82(12) .
C8 Re3 P7 94.4(3) .
C7 Re3 P7 176.9(3) .
C9 Re3 P7 91.6(4) .
P8 Re3 P7 87.37(12) .
P9 Re3 P7 87.31(11) .
C11 Re4 C12 86.3(5) .
C11 Re4 C10 86.6(5) .
C12 Re4 C10 84.8(5) .
C11 Re4 P10 94.6(3) .
C12 Re4 P10 92.6(3) .
C10 Re4 P10 177.1(4) .
C11 Re4 P12 91.1(4) .
C12 Re4 P12 177.2(4) .
C10 Re4 P12 94.0(4) .
P10 Re4 P12 88.60(11) .
C11 Re4 P11 177.2(4) .
C12 Re4 P11 96.4(4) .
C10 Re4 P11 92.9(4) .
P10 Re4 P11 86.03(13) .
P12 Re4 P11 86.11(12) .
N7 Fe2 N12 107.8(5) .
N7 Fe2 N1 106.2(4) .
N12 Fe2 N1 104.0(4) .
N7 Fe2 Cl2 112.0(4) .
N12 Fe2 Cl2 112.8(3) .
N1 Fe2 Cl2 113.5(3) .
N5 Fe3 N11 104.7(5) .
N5 Fe3 N2 106.2(4) .
N11 Fe3 N2 107.6(4) .
N5 Fe3 Cl3 113.5(3) .
N11 Fe3 Cl3 113.4(3) .
N2 Fe3 Cl3 111.0(3) .
N6 Fe4 N8 107.5(5) .
N6 Fe4 N3 105.3(5) .
N8 Fe4 N3 106.9(4) .
N6 Fe4 Cl4 113.0(4) .
N8 Fe4 Cl4 110.4(3) .
N3 Fe4 Cl4 113.3(3) .
C107 P1 C22 104.4(5) .
C107 P1 C101 97.6(5) .
C22 P1 C101 102.6(5) .
C107 P1 Re1 117.4(4) .
C22 P1 Re1 112.5(4) .
C101 P1 Re1 120.0(4) .
C209 P10 C52 103.1(6) .
C209 P10 C215 97.6(6) .
C52 P10 C215 103.8(6) .
C209 P10 Re4 119.0(4) .
C52 P10 Re4 110.7(4) .
C215 P10 Re4 120.3(5) .
C167 P6 C34 102.9(6) .
C167 P6 C161 97.1(6) .
C34 P6 C161 103.8(6) .
C167 P6 Re2 118.0(4) .
C34 P6 Re2 111.2(4) .
C161 P6 Re2 121.3(5) .
C113 P2 C23 104.1(5) .
C113 P2 C119 99.9(5) .
C23 P2 C119 102.4(6) .
C113 P2 Re1 117.8(4) .
C23 P2 Re1 110.1(4) .
C119 P2 Re1 120.3(4) .
C143 P4 C32 105.4(5) .
C143 P4 C137 97.5(5) .
C32 P4 C137 103.1(6) .
C143 P4 Re2 117.1(4) .
C32 P4 Re2 111.6(4) .
C137 P4 Re2 120.1(4) .
C25A P3 C131 101.7(6) .
C25A P3 C25B 13.6(9) .
C131 P3 C25B 97.3(8) .
C25A P3 C24 96.9(7) .
C131 P3 C24 102.0(6) .
C25B P3 C24 110.4(10) .
C25A P3 Re1 119.8(5) .
C131 P3 Re1 121.0(4) .
C25B P3 Re1 113.3(7) .
C24 P3 Re1 111.6(4) .
C155 P5 C149 98.1(6) .
C155 P5 C33 104.9(6) .
C149 P5 C33 102.6(6) .
C155 P5 Re2 117.6(4) .
C149 P5 Re2 121.0(4) .
C33 P5 Re2 110.4(4) .
C233 P12 C239 98.2(6) .
C233 P12 C54 105.0(7) .
C239 P12 C54 102.9(6) .
C233 P12 Re4 116.4(5) .
C239 P12 Re4 120.8(5) .
C54 P12 Re4 111.4(4) .
C185 P8 C191 98.2(6) .
C185 P8 C43 106.5(6) .
C191 P8 C43 102.4(6) .
C185 P8 Re3 117.3(4) .
C191 P8 Re3 120.1(4) .
C43 P8 Re3 110.5(4) .
C44 P9 C197 102.5(7) .
C44 P9 C203 102.3(7) .
C197 P9 C203 97.8(6) .
C44 P9 Re3 111.2(4) .
C197 P9 Re3 118.7(4) .
C203 P9 Re3 121.5(6) .
C173 P7 C42 106.0(6) .
C173 P7 C179 97.2(6) .
C42 P7 C179 100.7(6) .
C173 P7 Re3 117.6(4) .
C42 P7 Re3 111.2(4) .
C179 P7 Re3 121.6(5) .
C221 P11 C227 96.7(8) .
C221 P11 C53 104.9(8) .
C227 P11 C53 102.4(7) .
C221 P11 Re4 117.0(5) .
C227 P11 Re4 121.8(7) .
C53 P11 Re4 111.6(4) .
N6 C6 Re2 175.5(10) .
N3 C3 Re1 177.8(11) .
N2 C2 Re1 175.0(11) .
N5 C5 Re2 177.1(11) .
N8 C8 Re3 174.5(11) .
N12 C12 Re4 174.4(11) .
C2 N2 Fe3 163.8(10) .
N9 C9 Re3 176.8(13) .
C101 C102 C103 121.1(13) .
N1 C1 Re1 175.1(11) .
C7 N7 Fe2 171.6(10) .
C3 N3 Fe4 166.9(10) .
C12 N12 Fe2 176.7(11) .
C1 N1 Fe2 174.2(10) .
C103 C104 C105 121.5(11) .
C144 C143 C148 119.2(11) .
C144 C143 P4 116.8(8) .
C148 C143 P4 124.0(10) .
C114 C113 C118 117.9(11) .
C114 C113 P2 117.9(9) .
C118 C113 P2 124.2(9) .
C186 C185 C190 119.3(12) .
C186 C185 P8 114.9(10) .
C190 C185 P8 125.8(10) .
C31 C32 P4 116.9(8) .
N4 C4 Re2 172.1(12) .
N7 C7 Re3 173.3(11) .
C210 C211 C212 117.4(11) .
N10 C10 Re4 174.6(15) .
C214 C209 C210 119.4(11) .
C214 C209 P10 123.0(9) .
C210 C209 P10 117.6(9) .
C8 N8 Fe4 167.2(11) .
C141 C142 C137 120.4(12) .
C117 C118 C113 121.2(12) .
C137 C138 C139 120.8(12) .
C21 C22 P1 115.2(7) .
C6 N6 Fe4 165.7(11) .
C101 C106 C105 120.4(11) .
C178 C173 C174 119.0(14) .
C178 C173 P7 125.5(12) .
C174 C173 P7 115.4(10) .
C31 C34 P6 115.7(9) .
C108 C107 C112 117.2(11) .
C108 C107 P1 116.9(9) .
C112 C107 P1 125.9(10) .
C21 C24 P3 116.3(8) .
C11 N11 Fe3 167.0(10) .
C162 C161 C166 117.4(13) .
C162 C161 P6 122.0(10) .
C166 C161 P6 120.4(11) .
C138 C137 C142 119.5(12) .
C138 C137 P4 121.5(10) .
C142 C137 P4 118.8(9) .
C134 C133 C132 119.9(15) .
C5 N5 Fe3 167.4(11) .
C109 C108 C107 122.1(11) .
C20 C21 C23 105.3(9) .
C20 C21 C22 109.6(10) .
C23 C21 C22 112.5(10) .
C20 C21 C24 105.5(10) .
C23 C21 C24 113.0(10) .
C22 C21 C24 110.6(9) .
C220 C215 C216 117.5(13) .
C220 C215 P10 120.5(12) .
C216 C215 P10 121.9(11) .
C147 C148 C143 118.2(12) .
C41 C42 P7 114.9(9) .
C189 C190 C185 121.1(12) .
C51 C53 P11 114.8(9) .
C145 C144 C143 121.3(11) .
C211 C210 C209 121.4(11) .
C41 C43 P8 114.8(8) .
C116 C115 C114 119.3(13) .
C102 C101 C106 118.5(11) .
C102 C101 P1 121.0(9) .
C106 C101 P1 120.2(9) .
C41 C44 P9 116.2(9) .
C113 C114 C115 122.0(11) .
C190 C189 C188 119.3(12) .
C111 C112 C107 122.3(12) .
C202 C197 C198 120.0(14) .
C202 C197 P9 124.1(11) .
C198 C197 P9 115.9(12) .
C30 C31 C32 106.7(11) .
C30 C31 C33 107.4(10) .
C32 C31 C33 113.3(11) .
C30 C31 C34 106.3(10) .
C32 C31 C34 110.6(10) .
C33 C31 C34 112.0(10) .
C31 C33 P5 117.2(9) .
C165 C164 C163 121.7(14) .
C51 C52 P10 115.4(9) .
C24A C119 C120 113.6(16) .
C24A C119 C24B 43.8(14) .
C120 C119 C24B 115.2(15) .
C24A C119 P2 118.5(14) .
C120 C119 P2 120.7(10) .
C24B C119 P2 121.3(14) .
C180 C179 C184 120.4(13) .
C180 C179 P7 120.9(10) .
C184 C179 P7 118.3(11) .
C228 C227 C232 118.5(18) .
C228 C227 P11 124.1(14) .
C232 C227 P11 117.1(17) .
C140 C139 C138 119.4(12) .
C146 C147 C148 122.8(13) .
C213 C214 C209 120.8(12) .
C21 C23 P2 115.7(8) .
C208 C203 C204 118.1(15) .
C208 C203 P9 122.0(15) .
C204 C203 P9 119.9(11) .
C149 C150 C151 121.8(12) .
C119 C120 C121 122.0(13) .
C182 C181 C180 119.8(15) .
C144 C145 C146 120.2(13) .
C142 C141 C140 120.4(13) .
C51 C54 P12 114.8(9) .
C192 C191 C196 117.1(14) .
C192 C191 P8 123.6(11) .
C196 C191 P8 118.9(11) .
C111 C110 C109 122.0(13) .
C195 C196 C191 119.4(16) .
C112 C111 C110 119.1(13) .
C108 C109 C110 117.3(13) .
C22A C121 C22B 29.1(14) .
C22A C121 C120 121.6(17) .
C22B C121 C120 120.2(17) .
C131 C132 C133 121.0(13) .
C139 C140 C141 119.6(13) .
C104 C103 C102 120.2(13) .
C147 C146 C145 118.3(13) .
C164 C163 C162 117.9(15) .
C238 C233 C234 118.0(14) .
C238 C233 P12 125.9(12) .
C234 C233 P12 116.0(11) .
C179 C184 C183 118.9(15) .
C164 C165 C166 120.1(14) .
C149 C154 C153 119.4(16) .
C40 C41 C42 108.1(11) .
C40 C41 C44 105.7(11) .
C42 C41 C44 112.2(11) .
C40 C41 C43 106.0(11) .
C42 C41 C43 112.1(11) .
C44 C41 C43 112.3(11) .
C30B C25B C26B 121(2) .
C30B C25B P3 119.5(18) .
C26B C25B P3 120(2) .
C150 C149 C154 119.0(13) .
C150 C149 P5 122.6(10) .
C154 C149 P5 118.2(11) .
C132 C131 C136 119.9(12) .
C132 C131 P3 121.1(9) .
C136 C131 P3 118.9(11) .
C235 C234 C233 120.0(16) .
C215 C216 C217 121.0(16) .
C240 C239 C244 118.1(13) .
C240 C239 P12 122.0(10) .
C244 C239 P12 119.9(11) .
C183 C182 C181 119.4(15) .
C50 C51 C54 105.9(10) .
C50 C51 C52 105.1(11) .
C54 C51 C52 114.2(11) .
C50 C51 C53 107.1(11) .
C54 C51 C53 111.2(11) .
C52 C51 C53 112.7(10) .
C165 C166 C161 121.2(15) .
C218 C217 C216 120.6(16) .
C217 C218 C219 118.1(15) .
C191 C192 C193 123.4(16) .
C233 C238 C237 121.1(17) .
C133 C134 C135 119.2(13) .
C27B C26B C25B 120(2) .
C185 C186 C187 121.3(13) .
C104 C105 C106 118.4(11) .
C218 C219 C220 121.3(16) .
C188 C187 C186 118.6(13) .
C179 C180 C181 120.1(14) .
C161 C162 C163 121.6(13) .
C187 C188 C189 120.4(13) .
C193 C194 C195 119.9(18) .
C226 C221 C222 118.7(18) .
C226 C221 P11 122.9(15) .
C222 C221 P11 118.4(15) .
C172 C167 C168 119.1(12) .
C172 C167 P6 124.5(10) .
C168 C167 P6 116.4(10) .
C160 C155 C156 116.7(13) .
C160 C155 P5 125.3(11) .
C156 C155 P5 117.9(10) .
C115 C116 C117 119.2(12) .
C167 C168 C169 120.7(13) .
C203 C204 C205 120.6(15) .
C155 C156 C157 123.2(14) .
C175 C174 C173 120.9(13) .
C167 C172 C171 120.9(13) .
C199 C198 C197 118.8(17) .
C151 C152 C153 122.7(16) .
C118 C117 C116 120.3(12) .
C239 C244 C243 118.4(15) .
C198 C199 C200 120.9(17) .
C173 C178 C177 120.0(14) .
C239 C240 C241 122.7(14) .
C242 C243 C244 121.0(15) .
C242 C241 C240 116.8(16) .
C131 C136 C135 118.2(15) .
C170 C171 C172 118.5(16) .
C158 C159 C160 119.8(16) .
C206 C205 C204 117.0(18) .
C152 C151 C150 118.3(15) .
C170 C169 C168 119.7(13) .
C155 C160 C159 121.9(15) .
N10 Fe1 N9 119.1(6) .
N10 Fe1 N4 118.4(6) .
N9 Fe1 N4 111.9(5) .
N10 Fe1 O1A 95.3(8) .
N9 Fe1 O1A 111.4(9) .
N4 Fe1 O1A 96.3(8) .
N10 Fe1 Cl1A 99.5(6) .
N9 Fe1 Cl1A 101.3(5) .
N4 Fe1 Cl1A 102.3(5) .
O1A Fe1 Cl1A 10.3(11) .
N10 Fe1 O2A 73.0(7) .
N9 Fe1 O2A 81.8(6) .
N4 Fe1 O2A 82.7(6) .
O1A Fe1 O2A 165.8(9) .
Cl1A Fe1 O2A 172.5(6) .
C4 N4 Fe1 161.1(12) .
C9 N9 Fe1 162.5(12) .
C10 N10 Fe1 152.2(16) .
C182 C183 C184 121.4(16) .
C201 C200 C199 119.5(16) .
C29B C30B C25B 121(2) .
C201 C202 C197 118.8(18) .
C243 C242 C241 123.0(16) .
C214 C213 C212 119.6(13) .
C215 C220 C219 121.5(16) .
C176 C175 C174 118.3(14) .
C194 C195 C196 120.2(17) .
C200 C201 C202 122(2) .
C169 C170 C171 121.0(14) .
C152 C153 C154 118.6(16) .
C158 C157 C156 118.2(16) .
C176 C177 C178 119.7(15) .
C221 C222 C223 123(2) .
C211 C212 C213 121.4(13) .
C177 C176 C175 122.0(15) .
C207 C208 C203 123(2) .
C231 C232 C227 121(3) .
C207 C206 C205 121.7(17) .
N7S C13S C14S 179(2) .
N12S C23S C24S 179(2) .
C30B C29B C28B 117(2) .
C159 C158 C157 120.2(17) .
C236 C235 C234 121.2(18) .
C235 C236 C237 120.4(17) .
C5A O2A Fe1 137.4(15) .
C194 C193 C192 119.9(18) .
C231 C230 C229 122(2) .
C227 C228 C229 118(2) .
C230 C229 C228 119(2) .
C208 C207 C206 120.0(19) .
C28B C27B C26B 117(3) .
C236 C237 C238 119.2(18) .
C221 C226 C225 118(2) .
C24A C23A C22A 117(2) .
C230 C231 C232 120(3) .
C222 C223 C224 115(2) .
N3S C5S C6S 178(4) .
N8S C15S C16S 174(4) .
C224 C225 C226 122(3) .
C225 C224 C223 122(2) .
C24B C23B C22B 117(3) .
C23B C24B C119 121(3) .
C119 C24A C23A 122(2) .
C121 C22B C23B 121(3) .
C121 C22A C23A 119(2) .
N1S C1S C2S 170(4) .
N11 C11 Re4 178.6(11) .
C134 C135 C136 121.8(14) .
N6S C11S C12S 167(3) .
C27B C28B C29B 125(2) .
N5S C9S C10S 167(3) .
C26A C25A C30A 120.0 .
C26A C25A P3 127.5(5) .
C30A C25A P3 112.5(5) .
C25A C26A C27A 120.0 .
C28A C27A C26A 120.0 .
C29A C28A C27A 120.0 .
C28A C29A C30A 120.0 .
C29A C30A C25A 120.0 .
N4SA C7S N4SB 98(3) .
N4SA C7S C8SA 168(2) .
N4SB C7S C8SA 78(2) .
N4SA C7S C8SB 98(3) .
N4SB C7S C8SB 163.7(18) .
C8SA C7S C8SB 87.2 .
N11S C21S C22S 174(6) .
C3S N2S C3S 135(8) 2_554
N2S C3S C4S 172(5) .
N9SB C17S C18B 136(10) .
C4A O1A C1A 107.9(3) .
C4A O1A Fe1 126.7(14) .
C1A O1A Fe1 117.7(15) .
O1A C1A C2A 102.6(4) .
O1A C4A C3A 107.4(4) .
C3A C2A C1A 99.8(4) .
C2A C3A C4A 95.8(4) .
N13S C25S C26S 175(7) .
N10S C19S C20S 172(3) .

loop_
_geom_bond_atom_site_label_1
_geom_bond_atom_site_label_2
_geom_bond_distance
_geom_bond_site_symmetry_2
Re1 C2 2.004(12) .
Re1 C1 2.017(12) .
Re1 C3 2.037(13) .
Re1 P3 2.401(3) .
Re1 P1 2.409(3) .
Re1 P2 2.412(3) .
Re2 C5 2.017(12) .
Re2 C6 2.037(14) .
Re2 C4 2.053(14) .
Re2 P4 2.393(3) .
Re2 P5 2.403(3) .
Re2 P6 2.408(3) .
Re3 C8 2.012(13) .
Re3 C7 2.016(14) .
Re3 C9 2.034(13) .
Re3 P8 2.388(3) .
Re3 P9 2.390(3) .
Re3 P7 2.407(3) .
Re4 C11 1.995(13) .
Re4 C12 2.035(14) .
Re4 C10 2.036(16) .
Re4 P10 2.389(3) .
Re4 P12 2.395(4) .
Re4 P11 2.400(4) .
Fe2 N7 1.905(10) .
Fe2 N12 1.915(10) .
Fe2 N1 1.929(10) .
Fe2 Cl2 2.209(4) .
Fe3 N5 1.922(10) .
Fe3 N11 1.932(11) .
Fe3 N2 1.944(11) .
Fe3 Cl3 2.224(5) .
Fe4 N6 1.918(11) .
Fe4 N8 1.926(12) .
Fe4 N3 1.936(10) .
Fe4 Cl4 2.221(5) .
P1 C107 1.817(12) .
P1 C22 1.835(12) .
P1 C101 1.855(11) .
P10 C209 1.849(13) .
P10 C52 1.849(12) .
P10 C215 1.857(13) .
P6 C167 1.843(12) .
P6 C34 1.851(12) .
P6 C161 1.853(14) .
P2 C113 1.835(11) .
P2 C23 1.840(12) .
P2 C119 1.859(12) .
P4 C143 1.836(12) .
P4 C32 1.856(12) .
P4 C137 1.867(13) .
P3 C25A 1.822(17) .
P3 C131 1.857(12) .
P3 C25B 1.86(2) .
P3 C24 1.866(13) .
P5 C155 1.834(13) .
P5 C149 1.836(13) .
P5 C33 1.855(13) .
P12 C233 1.838(15) .
P12 C239 1.847(13) .
P12 C54 1.856(13) .
P8 C185 1.852(12) .
P8 C191 1.856(15) .
P8 C43 1.861(13) .
P9 C44 1.845(13) .
P9 C197 1.849(14) .
P9 C203 1.858(15) .
P7 C173 1.837(15) .
P7 C42 1.850(13) .
P7 C179 1.877(13) .
P11 C221 1.822(17) .
P11 C227 1.833(17) .
P11 C53 1.856(15) .
C6 N6 1.151(15) .
C3 N3 1.153(15) .
C2 N2 1.169(15) .
C5 N5 1.154(15) .
C8 N8 1.161(15) .
C12 N12 1.138(15) .
C9 N9 1.134(16) .
C102 C101 1.369(17) .
C102 C103 1.372(17) .
C1 N1 1.145(14) .
N7 C7 1.168(15) .
C104 C103 1.348(19) .
C104 C105 1.366(18) .
C143 C144 1.381(17) .
C143 C148 1.396(16) .
C113 C114 1.361(17) .
C113 C118 1.380(16) .
C185 C186 1.370(17) .
C185 C190 1.375(17) .
C32 C31 1.537(18) .
C4 N4 1.134(15) .
C211 C210 1.385(18) .
C211 C212 1.396(19) .
C10 N10 1.152(18) .
C209 C214 1.377(17) .
C209 C210 1.398(16) .
C142 C141 1.366(18) .
C142 C137 1.377(17) .
C118 C117 1.352(17) .
C138 C137 1.352(16) .
C138 C139 1.404(17) .
C22 C21 1.551(17) .
C106 C101 1.387(16) .
C106 C105 1.406(15) .
C173 C178 1.373(18) .
C173 C174 1.398(19) .
C34 C31 1.560(15) .
C107 C108 1.397(17) .
C107 C112 1.403(16) .
C24 C21 1.561(16) .
N11 C11 1.183(15) .
C161 C162 1.392(19) .
C161 C166 1.395(18) .
C30 C31 1.533(17) .
C133 C134 1.37(2) .
C133 C132 1.398(17) .
C108 C109 1.395(18) .
C21 C20 1.520(16) .
C21 C23 1.548(15) .
C215 C220 1.340(19) .
C215 C216 1.374(19) .
C148 C147 1.392(18) .
C42 C41 1.550(19) .
C190 C189 1.366(18) .
C53 C51 1.557(18) .
C144 C145 1.380(16) .
C43 C41 1.562(18) .
C115 C116 1.364(18) .
C115 C114 1.379(17) .
C44 C41 1.557(18) .
C189 C188 1.397(19) .
C112 C111 1.366(18) .
C197 C202 1.39(2) .
C197 C198 1.42(2) .
C31 C33 1.547(18) .
C164 C165 1.35(2) .
C164 C163 1.38(2) .
C52 C51 1.553(17) .
C119 C24A 1.33(3) .
C119 C120 1.343(17) .
C119 C24B 1.46(3) .
C179 C180 1.373(19) .
C179 C184 1.375(19) .
C227 C228 1.38(3) .
C227 C232 1.46(3) .
C139 C140 1.360(18) .
C147 C146 1.37(2) .
C214 C213 1.359(18) .
C203 C208 1.36(2) .
C203 C204 1.40(2) .
C150 C149 1.381(18) .
C150 C151 1.402(18) .
C120 C121 1.390(18) .
C181 C182 1.38(2) .
C181 C180 1.40(2) .
C145 C146 1.383(18) .
C141 C140 1.384(18) .
C40 C41 1.532(18) .
C54 C51 1.552(18) .
C191 C192 1.337(18) .
C191 C196 1.43(2) .
C110 C111 1.37(2) .
C110 C109 1.405(19) .
C196 C195 1.39(2) .
C121 C22A 1.25(3) .
C121 C22B 1.35(3) .
C132 C131 1.371(18) .
C163 C162 1.401(19) .
C233 C238 1.37(2) .
C233 C234 1.40(2) .
C184 C183 1.39(2) .
C165 C166 1.38(2) .
C154 C149 1.39(2) .
C154 C153 1.41(2) .
C25B C30B 1.39(4) .
C25B C26B 1.42(3) .
C131 C136 1.394(18) .
C234 C235 1.38(2) .
C216 C217 1.402(19) .
C239 C240 1.371(19) .
C239 C244 1.389(18) .
C182 C183 1.37(2) .
C51 C50 1.538(17) .
C217 C218 1.33(2) .
C218 C219 1.37(2) .
C192 C193 1.36(2) .
C238 C237 1.39(2) .
C134 C135 1.38(2) .
C26B C27B 1.39(3) .
C186 C187 1.388(18) .
C219 C220 1.38(2) .
C187 C188 1.382(19) .
C194 C193 1.36(3) .
C194 C195 1.37(2) .
C221 C226 1.38(3) .
C221 C222 1.38(2) .
C167 C172 1.364(18) .
C167 C168 1.376(17) .
C155 C160 1.373(19) .
C155 C156 1.375(19) .
C116 C117 1.388(19) .
C168 C169 1.393(18) .
C204 C205 1.43(2) .
C156 C157 1.39(2) .
C174 C175 1.391(19) .
C172 C171 1.41(2) .
C198 C199 1.36(2) .
C152 C151 1.33(2) .
C152 C153 1.40(2) .
C244 C243 1.43(2) .
C199 C200 1.41(3) .
C178 C177 1.40(2) .
C240 C241 1.410(19) .
C243 C242 1.31(2) .
C241 C242 1.36(2) .
C136 C135 1.40(2) .
C171 C170 1.38(2) .
C159 C158 1.37(2) .
C159 C160 1.38(2) .
C205 C206 1.38(2) .
C169 C170 1.36(2) .
Fe1 N10 1.911(15) .
Fe1 N9 1.942(12) .
Fe1 N4 1.942(12) .
Fe1 O1A 2.105(19) .
Fe1 Cl1A 2.243(5) .
Fe1 O2A 2.381(19) .
C200 C201 1.34(3) .
C30B C29B 1.35(3) .
C202 C201 1.38(2) .
C213 C212 1.396(19) .
C175 C176 1.37(2) .
C157 C158 1.37(2) .
C177 C176 1.36(2) .
C222 C223 1.39(3) .
C208 C207 1.35(3) .
C232 C231 1.38(3) .
C206 C207 1.36(3) .
C13S N7S 1.15(2) .
C13S C14S 1.45(2) .
C23S N12S 1.13(2) .
C23S C24S 1.47(3) .
C29B C28B 1.42(3) .
C235 C236 1.33(3) .
C236 C237 1.38(3) .
O2A C5A 1.36(3) .
C230 C231 1.31(4) .
C230 C229 1.42(3) .
C228 C229 1.46(3) .
C27B C28B 1.380(5) .
C226 C225 1.41(3) .
C23A C24A 1.41(4) .
C23A C22A 1.43(3) .
C223 C224 1.41(4) .
C5S N3S 1.15(4) .
C5S C6S 1.44(4) .
N6S C11S 1.141(5) .
C16S C15S 1.471(4) .
C15S N8S 1.138(5) .
C225 C224 1.30(4) .
C23B C24B 1.39(4) .
C23B C22B 1.41(4) .
N10S C19S 1.137(5) .
C20S C19S 1.472(5) .
N1S C1S 1.138(5) .
C1S C2S 1.474(5) .
C11S C12S 1.473(5) .
C10S C9S 1.476(5) .
C9S N5S 1.143(5) .
C25A C26A 1.3900 .
C25A C30A 1.3900 .
C26A C27A 1.3900 .
C27A C28A 1.3900 .
C28A C29A 1.3900 .
C29A C30A 1.3900 .
C7S N4SA 1.143(4) .
C7S N4SB 1.144(5) .
C7S C8SA 1.4734 .
C7S C8SB 1.4791 .
C21S N11S 1.138(5) .
C21S C22S 1.471(5) .
N9SB C17S 1.25(12) .
N2S C3S 1.138(5) .
N2S C3S 1.138(5) 2_554
C3S C4S 1.471(5) .
C18B C17S 1.57(7) .
O1A C4A 1.426(5) .
O1A C1A 1.426(5) .
C1A C2A 1.528(5) .
C4A C3A 1.528(5) .
C2A C3A 1.526(5) .
C26S C25S 1.470(5) .
N13S C25S 1.138(5) .
O1S C27S 1.427(5) .
